data_4003110
loop_
_publ_author_name
'Burnett, Edmund K.'
'Cherniawski, Benjamin P.'
'Rosa, Stephen J.'
'Smilgies, Detlef-M.'
'Parkin, Sean'
'Briseno, Alejandro L.'

_publ_section_title
;
 Breaking the Bimolecular Crystal: The Effect of Side-Chain Length on
 Oligothiophene/Fullerene Intercalation
;
_journal_issue 8
_journal_name_full 'Chemistry of Materials'
_journal_page_first 2550
_journal_paper_doi 10.1021/acs.chemmater.7b04702
_journal_volume 30
_journal_year 2018
_chemical_formula_moiety 'C68 H94 S8'
_chemical_formula_sum 'C68 H94 S8'
_chemical_formula_weight 1167.91
_space_group_crystal_system monoclinic
_space_group_IT_number 9
_space_group_name_Hall 'C -2yc'
_space_group_name_H-M_alt 'C 1 c 1'
_atom_sites_solution_hydrogens difmap
_atom_sites_solution_primary direct
_atom_sites_solution_secondary difmap
_audit_creation_method SHELXL-2016/6
_cell_angle_alpha 90
_cell_angle_beta 90.753(1)
_cell_angle_gamma 90
_cell_formula_units_Z 8
_cell_length_a 9.8513(3)
_cell_length_b 34.8811(10)
_cell_length_c 37.7740(11)
_cell_measurement_reflns_used 9175
_cell_measurement_temperature 210(2)
_cell_measurement_theta_max 74.71
_cell_measurement_theta_min 2.79
_cell_volume 12978.9(7)
_computing_cell_refinement '<i>APEX3</i> (Bruker-AXS, 2016)'
_computing_data_collection '<i>APEX3</i> (Bruker-AXS, 2016)'
_computing_data_reduction '<i>APEX3</i> (Bruker-AXS, 2016)'
_computing_molecular_graphics '<i>XP in SHELXTL</i> (Sheldrick, 2008)'
_computing_publication_material '<i>SHELX</i> (Sheldrick, 2008) and <i>CIFFIX</i> (Parkin, 2013)'
_computing_structure_refinement '<i>SHELXL-2016/6</i> (Sheldrick, 2015b)'
_computing_structure_solution '<i>SHELXT</i> (Sheldrick, 2015a)'
_diffrn_ambient_temperature 210(2)
_diffrn_detector_area_resol_mean 5.6
_diffrn_measured_fraction_theta_full 0.995
_diffrn_measured_fraction_theta_max 0.987
_diffrn_measurement_device_type 'Bruker D8 Venture diffractometer'
_diffrn_measurement_method '\f and \w scans'
_diffrn_radiation_type CuK\a
_diffrn_radiation_wavelength 1.54178
_diffrn_reflns_av_R_equivalents 0.0684
_diffrn_reflns_av_unetI/netI 0.0715
_diffrn_reflns_Laue_measured_fraction_full 0.995
_diffrn_reflns_Laue_measured_fraction_max 0.987
_diffrn_reflns_limit_h_max 10
_diffrn_reflns_limit_h_min -11
_diffrn_reflns_limit_k_max 43
_diffrn_reflns_limit_k_min -43
_diffrn_reflns_limit_l_max 45
_diffrn_reflns_limit_l_min -47
_diffrn_reflns_number 105127
_diffrn_reflns_point_group_measured_fraction_full 0.995
_diffrn_reflns_point_group_measured_fraction_max 0.987
_diffrn_reflns_theta_full 67.679
_diffrn_reflns_theta_max 74.900
_diffrn_reflns_theta_min 2.533
_diffrn_source microsource
_exptl_absorpt_coefficient_mu 2.831
_exptl_absorpt_correction_T_max 0.865
_exptl_absorpt_correction_T_min 0.561
_exptl_absorpt_correction_type multi-scan
_exptl_absorpt_process_details '<i>SADABS</i> (Krause et al., 2015)'
_exptl_crystal_colour yellow
_exptl_crystal_density_diffrn 1.195
_exptl_crystal_description lath
_exptl_crystal_F_000 5040
_exptl_crystal_size_max 0.400
_exptl_crystal_size_mid 0.080
_exptl_crystal_size_min 0.010
_refine_diff_density_max 0.778
_refine_diff_density_min -0.696
_refine_diff_density_rms 0.085
_refine_ls_abs_structure_details
; 
Refined as an inversion twin. 
;
_refine_ls_abs_structure_Flack 0.49(4)
_refine_ls_extinction_method none
_refine_ls_goodness_of_fit_ref 1.089
_refine_ls_hydrogen_treatment constr
_refine_ls_matrix_type full
_refine_ls_number_parameters 1544
_refine_ls_number_reflns 22523
_refine_ls_number_restraints 2155
_refine_ls_restrained_S_all 1.054
_refine_ls_R_factor_all 0.1215
_refine_ls_R_factor_gt 0.0761
_refine_ls_shift/su_max 0.003
_refine_ls_shift/su_mean 0.000
_refine_ls_structure_factor_coef Fsqd
_refine_ls_weighting_details 'w=1/[\s^2^(Fo^2^)+(0.0853P)^2^+45.5365P] where P=(Fo^2^+2Fc^2^)/3'
_refine_ls_weighting_scheme calc
_refine_ls_wR_factor_gt 0.1932
_refine_ls_wR_factor_ref 0.2245
_reflns_Friedel_coverage 0.998
_reflns_Friedel_fraction_full 0.995
_reflns_Friedel_fraction_max 0.987
_reflns_number_gt 14930
_reflns_number_total 22523
_reflns_threshold_expression 'I > 2\s(I)'
_cod_data_source_file cm7b04702_si_002.cif
_cod_data_source_block c17013
_cod_original_sg_symbol_H-M 'C c'
_cod_database_code 4003110
_shelx_shelxl_version_number 2016/6
_shelx_space_group_comment
; 
The symmetry employed for this shelxl refinement is uniquely defined 
by the following loop, which should always be used as a source of 
symmetry information in preference to the above space-group names. 
They are only intended as comments. 
;
_shelx_estimated_absorpt_t_min 0.397
_shelx_estimated_absorpt_t_max 0.972
_exptl_absorpt_special_details
; 
In addition to absorption, multi-scan techniques also correct other slowly 
varying changes in scale factor over reciprocal space, such as those caused 
by x-ray beam inhomogeneity, goniometer imperfection, crystal decomposition, 
crystal longer than the x-ray beam cross section, absorption by the crystal 
mount etc.  These account, by and large, for much of the difference between 
estimated values of Tmin and Tmax and the _exptl_absorpt_correction_ values. 
;

loop_
_space_group_symop_operation_xyz
'x, y, z'
'x, -y, z+1/2'
'x+1/2, y+1/2, z'
'x+1/2, -y+1/2, z+1/2'

loop_
_atom_site_label
_atom_site_type_symbol
_atom_site_fract_x
_atom_site_fract_y
_atom_site_fract_z
_atom_site_U_iso_or_equiv
_atom_site_adp_type
_atom_site_occupancy
_atom_site_site_symmetry_order
_atom_site_calc_flag
_atom_site_refinement_flags_posn
_atom_site_refinement_flags_adp
_atom_site_refinement_flags_occupancy
_atom_site_disorder_assembly
_atom_site_disorder_group
S1A_1 S -0.4969(5) 0.07872(9) 0.43435(11) 0.0348(9) Uani 0.757(8) 1 d D . P A 1
C1A_1 C -0.4892(11) 0.0401(3) 0.4078(3) 0.036(3) Uani 0.757(8) 1 d D . P A 1
H1A_1 H -0.545555 0.018560 0.410433 0.043 Uiso 0.757(8) 1 calc R U P A 1
C2A_1 C -0.3963(12) 0.0428(4) 0.3827(3) 0.029(3) Uani 0.757(8) 1 d D . P A 1
H2A_1 H -0.380462 0.023463 0.365958 0.035 Uiso 0.757(8) 1 calc R U P A 1
C3A_1 C -0.3224(14) 0.0785(4) 0.3840(3) 0.030(2) Uani 0.757(8) 1 d D . P A 1
C4A_1 C -0.3666(11) 0.1016(3) 0.4113(3) 0.022(3) Uani 0.757(8) 1 d D . P A 1
S1C_1 S -0.4271(14) 0.0715(3) 0.4407(3) 0.0348(9) Uani 0.243(8) 1 d D . P A 2
C1C_1 C -0.425(3) 0.0340(7) 0.4128(8) 0.036(3) Uani 0.243(8) 1 d D . P A 2
H1C_1 H -0.468264 0.010529 0.417719 0.043 Uiso 0.243(8) 1 calc R U P A 2
C2C_1 C -0.358(4) 0.0404(12) 0.3832(7) 0.029(3) Uani 0.243(8) 1 d D . P A 2
H2C_1 H -0.348053 0.022147 0.365141 0.035 Uiso 0.243(8) 1 calc R U P A 2
C3C_1 C -0.301(4) 0.0785(12) 0.3817(9) 0.030(2) Uani 0.243(8) 1 d D . P A 2
C4C_1 C -0.331(4) 0.0993(8) 0.4119(9) 0.022(3) Uani 0.243(8) 1 d D . P A 2
C5A_1 C -0.3282(9) 0.1398(3) 0.4231(2) 0.0270(19) Uani 0.741(3) 1 d D . P A 1
S2A_1 S -0.1719(4) 0.15988(8) 0.41209(10) 0.0337(6) Uani 0.741(3) 1 d D . P A 1
C6A_1 C -0.4020(9) 0.1631(3) 0.4456(2) 0.0272(13) Uani 0.741(3) 1 d D . P A 1
H6A_1 H -0.488125 0.157004 0.454392 0.033 Uiso 0.741(3) 1 calc R U P A 1
C7A_1 C -0.3305(9) 0.1968(3) 0.4533(2) 0.022(2) Uani 0.741(3) 1 d D . P A 1
C8A_1 C -0.2049(10) 0.1993(3) 0.4376(2) 0.022(2) Uani 0.741(3) 1 d D . P A 1
C9A_1 C -0.1327(9) 0.2338(3) 0.4456(2) 0.0272(13) Uani 0.741(3) 1 d D . P A 1
H9A_1 H -0.046914 0.239833 0.436498 0.033 Uiso 0.741(3) 1 calc R U P A 1
S3A_1 S -0.3633(4) 0.23619(8) 0.47901(10) 0.0327(6) Uani 0.741(3) 1 d D . P A 1
C10A_1 C -0.2032(10) 0.2568(3) 0.4678(2) 0.0225(17) Uani 0.741(3) 1 d D . P A 1
C5C_1 C -0.3038(15) 0.1380(4) 0.4249(5) 0.0270(19) Uani 0.259(3) 1 d D . P A 2
S2C_1 S -0.2455(8) 0.1729(2) 0.3956(2) 0.0337(6) Uani 0.259(3) 1 d D . P A 2
C6C_1 C -0.3186(17) 0.1519(5) 0.4592(5) 0.0272(13) Uani 0.259(3) 1 d D . P A 2
H6C_1 H -0.348839 0.137400 0.478499 0.033 Uiso 0.259(3) 1 calc R U P A 2
C7C_1 C -0.2819(11) 0.1906(4) 0.4606(4) 0.022(2) Uani 0.259(3) 1 d D . P A 2
C8C_1 C -0.2405(11) 0.2063(4) 0.4289(4) 0.022(2) Uani 0.259(3) 1 d D . P A 2
C9C_1 C -0.2033(18) 0.2460(5) 0.4309(5) 0.0272(13) Uani 0.259(3) 1 d D . P A 2
H9C_1 H -0.172980 0.260608 0.411719 0.033 Uiso 0.259(3) 1 calc R U P A 2
S3C_1 S -0.2781(8) 0.2237(2) 0.4941(2) 0.0327(6) Uani 0.259(3) 1 d D . P A 2
C10C_1 C -0.2179(17) 0.2596(4) 0.4645(5) 0.0225(17) Uani 0.259(3) 1 d D . P A 2
C11A_1 C -0.1657(9) 0.2946(2) 0.4802(2) 0.0232(8) Uani 1 1 d . . . . .
S4A_1 S -0.0465(3) 0.32037(6) 0.45774(8) 0.0259(4) Uani 1 1 d . . . . .
C12A_1 C -0.2154(9) 0.3157(2) 0.5093(2) 0.0225(16) Uani 1 1 d . . . . .
C13A_1 C -0.1491(9) 0.3516(2) 0.5128(2) 0.0242(17) Uani 1 1 d . . . . .
H13A_1 H -0.168218 0.369320 0.530808 0.029 Uiso 1 1 calc R U . . .
C14A_1 C -0.0546(8) 0.3578(2) 0.4872(2) 0.0195(15) Uani 1 1 d . . . . .
C15A_1 C 0.0313(9) 0.3908(2) 0.4822(2) 0.0248(16) Uani 1 1 d . . . . .
C16A_1 C 0.1182(8) 0.3991(2) 0.4553(2) 0.0223(16) Uani 1 1 d . . . . .
H16A_1 H 0.133586 0.381939 0.436643 0.027 Uiso 1 1 calc R U . . .
C17A_1 C 0.1841(9) 0.4353(2) 0.4574(2) 0.0204(15) Uani 1 1 d . . . . .
S5A_1 S 0.0304(3) 0.42904(6) 0.51163(8) 0.0278(5) Uani 1 1 d . . . . .
C18A_1 C 0.1505(9) 0.4548(2) 0.4873(2) 0.0232(8) Uani 1 1 d . . . . .
C19A_1 C 0.1860(7) 0.4921(3) 0.5015(3) 0.0213(16) Uani 0.704(4) 1 d D . P B 1
S6A_1 S 0.2709(4) 0.52518(8) 0.47561(10) 0.0301(6) Uani 0.704(4) 1 d D . P B 1
C20A_1 C 0.1540(8) 0.5075(3) 0.5348(3) 0.030(2) Uani 0.704(4) 1 d D . P B 1
H20A_1 H 0.107844 0.494203 0.552669 0.037 Uiso 0.704(4) 1 calc R U P B 1
C21A_1 C 0.1999(8) 0.5452(3) 0.5379(3) 0.028(3) Uani 0.704(4) 1 d D . P B 1
C22A_1 C 0.2633(7) 0.5593(3) 0.5087(3) 0.020(2) Uani 0.704(4) 1 d D . P B 1
C23A_1 C 0.3098(9) 0.5980(3) 0.5113(3) 0.030(2) Uani 0.704(4) 1 d D . P B 1
H23A_1 H 0.354072 0.611177 0.493045 0.035 Uiso 0.704(4) 1 calc R U P B 1
S7A_1 S 0.1955(4) 0.58033(9) 0.57051(10) 0.0331(7) Uani 0.704(4) 1 d D . P B 1
C24A_1 C 0.2816(9) 0.6136(3) 0.5438(3) 0.0240(17) Uani 0.704(4) 1 d D . P B 1
C19C_1 C 0.1831(14) 0.4942(4) 0.4980(4) 0.0213(16) Uani 0.296(4) 1 d D . P B 2
S6C_1 S 0.3405(8) 0.51427(19) 0.48877(18) 0.0301(6) Uani 0.296(4) 1 d D . P B 2
C20C_1 C 0.1063(16) 0.5184(5) 0.5196(4) 0.030(2) Uani 0.296(4) 1 d D . P B 2
H20C_1 H 0.018527 0.512828 0.527647 0.037 Uiso 0.296(4) 1 calc R U P B 2
C21C_1 C 0.1786(16) 0.5519(4) 0.5276(3) 0.028(3) Uani 0.296(4) 1 d D . P B 2
C22C_1 C 0.3051(16) 0.5548(4) 0.5136(3) 0.020(2) Uani 0.296(4) 1 d D . P B 2
C23C_1 C 0.3782(18) 0.5892(5) 0.5220(5) 0.030(2) Uani 0.296(4) 1 d D . P B 2
H23C_1 H 0.465987 0.594797 0.513989 0.035 Uiso 0.296(4) 1 calc R U P B 2
S7C_1 S 0.1446(8) 0.5927(2) 0.55249(19) 0.0331(7) Uani 0.296(4) 1 d D . P B 2
C24C_1 C 0.3044(17) 0.6131(5) 0.5432(4) 0.0240(17) Uani 0.296(4) 1 d D . P B 2
C25A_1 C 0.3171(9) 0.6527(3) 0.5552(3) 0.017(2) Uani 0.727(7) 1 d D . P B 1
C26A_1 C 0.2816(9) 0.6722(3) 0.5851(3) 0.019(2) Uani 0.727(7) 1 d D . P B 1
C27A_1 C 0.3397(10) 0.7090(3) 0.5856(3) 0.021(2) Uani 0.727(7) 1 d D . P B 1
H27A_1 H 0.325789 0.726471 0.604214 0.025 Uiso 0.727(7) 1 calc R U P B 1
C28A_1 C 0.4168(11) 0.7174(3) 0.5575(3) 0.025(2) Uani 0.727(7) 1 d D . P B 1
H28A_1 H 0.462893 0.740669 0.554117 0.030 Uiso 0.727(7) 1 calc R U P B 1
S8A_1 S 0.4191(5) 0.67893(9) 0.5282(1) 0.0280(8) Uani 0.727(7) 1 d D . P B 1
C25C_1 C 0.361(2) 0.6483(6) 0.5575(6) 0.017(2) Uani 0.273(7) 1 d D . P B 2
C26C_1 C 0.317(3) 0.6707(8) 0.5849(6) 0.019(2) Uani 0.273(7) 1 d D . P B 2
C27C_1 C 0.384(3) 0.7064(8) 0.5851(6) 0.021(2) Uani 0.273(7) 1 d D . P B 2
H27C_1 H 0.366374 0.725393 0.602041 0.025 Uiso 0.273(7) 1 calc R U P B 2
C28C_1 C 0.474(3) 0.7112(5) 0.5590(6) 0.025(2) Uani 0.273(7) 1 d D . P B 2
H28C_1 H 0.526744 0.733419 0.555665 0.030 Uiso 0.273(7) 1 calc R U P B 2
S8C_1 S 0.4809(11) 0.6706(2) 0.5326(2) 0.0280(8) Uani 0.273(7) 1 d D . P B 2
C29A_1 C -0.2144(11) 0.0916(3) 0.3576(3) 0.039(2) Uani 1 1 d . U . . .
H29A_1 H -0.127189 0.093816 0.370234 0.047 Uiso 1 1 calc R U . A 1
H29B_1 H -0.238937 0.117139 0.348885 0.047 Uiso 1 1 calc R U . A 1
C30A_1 C -0.1961(12) 0.0646(3) 0.3255(3) 0.036(2) Uani 1 1 d . U . . .
H30A_1 H -0.158984 0.040031 0.333634 0.044 Uiso 1 1 calc R U . . .
H30B_1 H -0.284767 0.059670 0.314322 0.044 Uiso 1 1 calc R U . . .
C31A_1 C -0.1005(11) 0.0821(3) 0.2980(3) 0.039(2) Uani 1 1 d . U . . .
H31A_1 H -0.141356 0.105750 0.288810 0.047 Uiso 1 1 calc R U . . .
H31B_1 H -0.014802 0.088954 0.309828 0.047 Uiso 1 1 calc R U . . .
C32A_1 C -0.0700(13) 0.0561(3) 0.2673(3) 0.042(2) Uani 1 1 d . U . . .
H32A_1 H -0.155738 0.047582 0.256392 0.050 Uiso 1 1 calc R U . . .
H32B_1 H -0.022165 0.033307 0.276093 0.050 Uiso 1 1 calc R U . . .
C33A_1 C 0.0165(13) 0.0755(4) 0.2390(3) 0.045(3) Uani 1 1 d . U . . .
H33A_1 H -0.031940 0.098314 0.230565 0.054 Uiso 1 1 calc R U . . .
H33B_1 H 0.101270 0.084118 0.250235 0.054 Uiso 1 1 calc R U . . .
C34A_1 C 0.0512(15) 0.0517(4) 0.2078(3) 0.051(3) Uani 1 1 d . U . . .
H34A_1 H -0.032805 0.043280 0.195973 0.061 Uiso 1 1 calc R U . . .
H34B_1 H 0.100265 0.028806 0.215811 0.061 Uiso 1 1 calc R U . . .
C35A_1 C 0.1386(15) 0.0734(4) 0.1811(3) 0.053(3) Uani 1 1 d . U . . .
H35A_1 H 0.088993 0.096136 0.172805 0.063 Uiso 1 1 calc R U . C 1
H35B_1 H 0.222036 0.082162 0.192980 0.063 Uiso 1 1 calc R U . C 1
C36A_1 C 0.1748(15) 0.0492(5) 0.1500(3) 0.060(3) Uani 0.749(17) 1 d D U P D 1
H36A_1 H 0.091608 0.036470 0.141743 0.072 Uiso 0.749(17) 1 calc R U P D 1
H36B_1 H 0.236428 0.029103 0.158528 0.072 Uiso 0.749(17) 1 calc R U P D 1
C37A_1 C 0.241(2) 0.0678(5) 0.1175(5) 0.069(4) Uani 0.749(17) 1 d D U P D 1
H37A_1 H 0.174028 0.084485 0.105772 0.083 Uiso 0.749(17) 1 calc R U P D 1
H37B_1 H 0.316667 0.083860 0.125503 0.083 Uiso 0.749(17) 1 calc R U P D 1
C38A_1 C 0.292(3) 0.0399(7) 0.0913(5) 0.090(6) Uani 0.749(17) 1 d D U P D 1
H38A_1 H 0.365693 0.025244 0.101705 0.135 Uiso 0.749(17) 1 calc R U P D 1
H38B_1 H 0.323547 0.053447 0.070586 0.135 Uiso 0.749(17) 1 calc R U P D 1
H38C_1 H 0.218739 0.022590 0.084352 0.135 Uiso 0.749(17) 1 calc R U P D 1
C36C_1 C 0.1748(15) 0.0492(5) 0.1500(3) 0.060(3) Uani 0.251(17) 1 d D . P D 2
H36C_1 H 0.094462 0.052653 0.134735 0.072 Uiso 0.251(17) 1 calc R U P D 2
H36D_1 H 0.164846 0.023413 0.159822 0.072 Uiso 0.251(17) 1 calc R U P D 2
C37C_1 C 0.285(4) 0.0425(11) 0.1224(11) 0.069(4) Uani 0.251(17) 1 d D . P D 2
H37C_1 H 0.370160 0.035672 0.134542 0.083 Uiso 0.251(17) 1 calc R U P D 2
H37D_1 H 0.258493 0.020852 0.107272 0.083 Uiso 0.251(17) 1 calc R U P D 2
C38C_1 C 0.309(7) 0.0765(14) 0.0998(12) 0.090(6) Uani 0.251(17) 1 d D . P D 2
H38D_1 H 0.378834 0.070850 0.082894 0.135 Uiso 0.251(17) 1 calc R U P D 2
H38E_1 H 0.225168 0.083117 0.087303 0.135 Uiso 0.251(17) 1 calc R U P D 2
H38F_1 H 0.336844 0.097938 0.114575 0.135 Uiso 0.251(17) 1 calc R U P D 2
C39A_1 C -0.3158(11) 0.3012(3) 0.5350(3) 0.0300(19) Uani 1 1 d . . . . .
H39A_1 H -0.283466 0.276421 0.544013 0.036 Uiso 1 1 calc R U . . .
H39B_1 H -0.401365 0.296465 0.522171 0.036 Uiso 1 1 calc R U . . .
C40A_1 C -0.3456(10) 0.3272(3) 0.5668(2) 0.0267(18) Uani 1 1 d . . . . .
H40A_1 H -0.260915 0.333057 0.579548 0.032 Uiso 1 1 calc R U . . .
H40B_1 H -0.385374 0.351384 0.558461 0.032 Uiso 1 1 calc R U . . .
C41A_1 C -0.4439(10) 0.3072(3) 0.5915(2) 0.0311(19) Uani 1 1 d . . . . .
H41A_1 H -0.526857 0.301097 0.578071 0.037 Uiso 1 1 calc R U . . .
H41B_1 H -0.403051 0.282799 0.599001 0.037 Uiso 1 1 calc R U . . .
C42A_1 C -0.4834(11) 0.3294(3) 0.6245(3) 0.0316(19) Uani 1 1 d . . . . .
H42A_1 H -0.529345 0.353153 0.617491 0.038 Uiso 1 1 calc R U . . .
H42B_1 H -0.401250 0.336255 0.637983 0.038 Uiso 1 1 calc R U . . .
C43A_1 C -0.5772(11) 0.3059(3) 0.6481(3) 0.036(2) Uani 1 1 d . . . . .
H43A_1 H -0.658660 0.299055 0.634311 0.043 Uiso 1 1 calc R U . . .
H43B_1 H -0.530851 0.282011 0.654604 0.043 Uiso 1 1 calc R U . . .
C44A_1 C -0.6206(11) 0.3262(3) 0.6818(3) 0.038(2) Uani 1 1 d . . . . .
H44A_1 H -0.539265 0.333332 0.695512 0.046 Uiso 1 1 calc R U . . .
H44B_1 H -0.668278 0.349923 0.675342 0.046 Uiso 1 1 calc R U . . .
C45A_1 C -0.7119(12) 0.3022(3) 0.7048(3) 0.038(2) Uani 1 1 d . . . . .
H45A_1 H -0.665820 0.277845 0.709866 0.045 Uiso 1 1 calc R U . . .
H45B_1 H -0.794817 0.296277 0.691316 0.045 Uiso 1 1 calc R U . . .
C46A_1 C -0.7521(13) 0.3202(3) 0.7398(3) 0.044(3) Uani 1 1 d . . . . .
H46A_1 H -0.669305 0.326620 0.753202 0.053 Uiso 1 1 calc R U . . .
H46B_1 H -0.800314 0.344206 0.734857 0.053 Uiso 1 1 calc R U . . .
C47A_1 C -0.8386(18) 0.2960(4) 0.7623(4) 0.064(4) Uani 1 1 d . . . . .
H47A_1 H -0.788451 0.272408 0.767622 0.077 Uiso 1 1 calc R U . . .
H47B_1 H -0.918951 0.288782 0.748314 0.077 Uiso 1 1 calc R U . . .
C48A_1 C -0.8871(18) 0.3126(5) 0.7972(4) 0.068(4) Uani 1 1 d . . . . .
H48A_1 H -0.810716 0.314898 0.813558 0.102 Uiso 1 1 calc R U . . .
H48B_1 H -0.954715 0.295694 0.807242 0.102 Uiso 1 1 calc R U . . .
H48C_1 H -0.926645 0.337666 0.793099 0.102 Uiso 1 1 calc R U . . .
C49A_1 C 0.2899(9) 0.4500(2) 0.4313(2) 0.0222(16) Uani 1 1 d . . . . .
H49A_1 H 0.258831 0.474820 0.422090 0.027 Uiso 1 1 calc R U . . .
H49B_1 H 0.374901 0.454552 0.444425 0.027 Uiso 1 1 calc R U . . .
C50A_1 C 0.3201(10) 0.4244(2) 0.4004(3) 0.0243(17) Uani 1 1 d . . . . .
H50A_1 H 0.235556 0.418379 0.387579 0.029 Uiso 1 1 calc R U . . .
H50B_1 H 0.359715 0.400301 0.408934 0.029 Uiso 1 1 calc R U . . .
C51A_1 C 0.4190(9) 0.4441(2) 0.3754(2) 0.0245(17) Uani 1 1 d . . . . .
H51A_1 H 0.377538 0.468162 0.367211 0.029 Uiso 1 1 calc R U . . .
H51B_1 H 0.501145 0.450803 0.388896 0.029 Uiso 1 1 calc R U . . .
C52A_1 C 0.4604(10) 0.4215(3) 0.3434(3) 0.0310(19) Uani 1 1 d . . . . .
H52A_1 H 0.378881 0.413875 0.329987 0.037 Uiso 1 1 calc R U . . .
H52B_1 H 0.507095 0.398109 0.351135 0.037 Uiso 1 1 calc R U . . .
C53A_1 C 0.5542(10) 0.4443(3) 0.3190(3) 0.0289(19) Uani 1 1 d . . . . .
H53A_1 H 0.508633 0.468283 0.312371 0.035 Uiso 1 1 calc R U . . .
H53B_1 H 0.636757 0.451056 0.332346 0.035 Uiso 1 1 calc R U . . .
C54A_1 C 0.5950(12) 0.4238(3) 0.2856(3) 0.037(2) Uani 1 1 d . . . . .
H54A_1 H 0.513356 0.417479 0.271635 0.045 Uiso 1 1 calc R U . . .
H54B_1 H 0.640815 0.399777 0.291800 0.045 Uiso 1 1 calc R U . . .
C55A_1 C 0.6899(12) 0.4485(3) 0.2630(3) 0.040(2) Uani 1 1 d . . . . .
H55A_1 H 0.774004 0.453447 0.276414 0.048 Uiso 1 1 calc R U . . .
H55B_1 H 0.646362 0.473218 0.258101 0.048 Uiso 1 1 calc R U . . .
C56A_1 C 0.7244(13) 0.4287(4) 0.2277(3) 0.050(3) Uani 1 1 d . . . . .
H56A_1 H 0.641004 0.424591 0.213845 0.060 Uiso 1 1 calc R U . . .
H56B_1 H 0.765820 0.403665 0.232511 0.060 Uiso 1 1 calc R U . . .
C57A_1 C 0.8252(14) 0.4542(5) 0.2061(4) 0.059(3) Uani 1 1 d . . . . .
H57A_1 H 0.913898 0.455332 0.218140 0.071 Uiso 1 1 calc R U . . .
H57B_1 H 0.789843 0.480357 0.203768 0.071 Uiso 1 1 calc R U . . .
C58A_1 C 0.839(2) 0.4351(6) 0.1686(4) 0.090(6) Uani 1 1 d . . . . .
H58A_1 H 0.866709 0.408572 0.171442 0.135 Uiso 1 1 calc R U . . .
H58B_1 H 0.906343 0.448796 0.155086 0.135 Uiso 1 1 calc R U . . .
H58C_1 H 0.752089 0.436097 0.156251 0.135 Uiso 1 1 calc R U . . .
C59A_1 C 0.1979(11) 0.6582(3) 0.6138(3) 0.039(2) Uani 1 1 d . U . . .
H59A_1 H 0.243549 0.635986 0.624512 0.046 Uiso 1 1 calc R U . B 1
H59B_1 H 0.111666 0.649173 0.603663 0.046 Uiso 1 1 calc R U . B 1
C60A_1 C 0.1670(11) 0.6862(3) 0.6428(3) 0.035(2) Uani 1 1 d . U . . .
H60A_1 H 0.121231 0.708653 0.632589 0.041 Uiso 1 1 calc R U . . .
H60B_1 H 0.252054 0.694811 0.653895 0.041 Uiso 1 1 calc R U . . .
C61A_1 C 0.0780(13) 0.6684(3) 0.6703(3) 0.044(2) Uani 1 1 d . U . . .
H61A_1 H 0.123334 0.645285 0.679307 0.053 Uiso 1 1 calc R U . . .
H61B_1 H -0.006834 0.660282 0.658773 0.053 Uiso 1 1 calc R U . . .
C62A_1 C 0.0426(12) 0.6936(3) 0.7019(3) 0.039(2) Uani 1 1 d . U . . .
H62A_1 H 0.127137 0.702732 0.712975 0.047 Uiso 1 1 calc R U . . .
H62B_1 H -0.007113 0.716149 0.693190 0.047 Uiso 1 1 calc R U . . .
C63A_1 C -0.0402(13) 0.6743(4) 0.7293(3) 0.045(2) Uani 1 1 d . U . . .
H63A_1 H 0.011175 0.652352 0.738485 0.054 Uiso 1 1 calc R U . . .
H63B_1 H -0.122859 0.664362 0.717910 0.054 Uiso 1 1 calc R U . . .
C64A_1 C -0.0814(14) 0.6993(4) 0.7605(3) 0.044(2) Uani 1 1 d . U . . .
H64A_1 H 0.001291 0.709752 0.771551 0.053 Uiso 1 1 calc R U . . .
H64B_1 H -0.134249 0.721017 0.751341 0.053 Uiso 1 1 calc R U . . .
C65A_1 C -0.1619(15) 0.6803(4) 0.7886(3) 0.056(3) Uani 1 1 d . U . . .
H65A_1 H -0.108564 0.658497 0.797458 0.067 Uiso 1 1 calc R U . . .
H65B_1 H -0.243804 0.669690 0.777266 0.067 Uiso 1 1 calc R U . . .
C66A_1 C -0.2063(15) 0.7034(4) 0.8203(3) 0.062(3) Uani 1 1 d D U . . .
H66A_1 H -0.258747 0.725772 0.812406 0.074 Uiso 1 1 calc R U . . .
H66B_1 H -0.126442 0.712552 0.833565 0.074 Uiso 1 1 calc R U . . .
C67A_1 C -0.2950(15) 0.6778(4) 0.8446(3) 0.072(4) Uani 1 1 d D U . . .
H67A_1 H -0.378033 0.670277 0.831807 0.086 Uiso 1 1 calc R U . . .
H67B_1 H -0.244880 0.654392 0.850804 0.086 Uiso 1 1 calc R U . . .
C68A_1 C -0.3321(19) 0.6994(6) 0.8784(4) 0.100(6) Uani 1 1 d D U . . .
H68A_1 H -0.278841 0.689514 0.898145 0.150 Uiso 1 1 calc DR U . . .
H68B_1 H -0.427877 0.695949 0.883052 0.150 Uiso 1 1 calc R U . . .
H68C_1 H -0.312974 0.726493 0.875376 0.150 Uiso 1 1 calc R U . . .
S1B_2 S 0.5475(6) 0.57198(13) 0.44170(17) 0.0336(12) Uani 0.742(15) 1 d D . P E 1
C1B_2 C 0.5478(13) 0.5342(3) 0.4138(3) 0.037(4) Uani 0.742(15) 1 d D . P E 1
H1B_2 H 0.501401 0.511146 0.418109 0.045 Uiso 0.742(15) 1 calc R U P E 1
C2B_2 C 0.6229(15) 0.5409(4) 0.3844(3) 0.028(3) Uani 0.742(15) 1 d D . P E 1
H2B_2 H 0.633954 0.522905 0.366110 0.033 Uiso 0.742(15) 1 calc R U P E 1
C3B_2 C 0.6829(14) 0.5782(5) 0.3844(3) 0.025(2) Uani 0.742(15) 1 d D . P E 1
C4B_2 C 0.6509(12) 0.5990(3) 0.4141(3) 0.019(2) Uani 0.742(15) 1 d D . P E 1
S1D_2 S 0.5142(16) 0.5796(4) 0.4308(4) 0.0336(12) Uani 0.258(15) 1 d D . P E 2
C1D_2 C 0.514(4) 0.5408(7) 0.4043(8) 0.037(4) Uani 0.258(15) 1 d D . P E 2
H1D_2 H 0.458785 0.519210 0.407772 0.045 Uiso 0.258(15) 1 calc R U P E 2
C2D_2 C 0.604(4) 0.5440(12) 0.3773(8) 0.028(3) Uani 0.258(15) 1 d D . P E 2
H2D_2 H 0.616897 0.524941 0.360010 0.033 Uiso 0.258(15) 1 calc R U P E 2
C3D_2 C 0.676(4) 0.5796(14) 0.3781(9) 0.025(2) Uani 0.258(15) 1 d D . P E 2
C4D_2 C 0.638(3) 0.6024(10) 0.4060(9) 0.019(2) Uani 0.258(15) 1 d D . P E 2
C5B_2 C 0.6843(7) 0.6377(3) 0.4266(3) 0.025(2) Uani 0.716(4) 1 d D . P E 1
S2B_2 S 0.7589(4) 0.67104(9) 0.39904(10) 0.0367(7) Uani 0.716(4) 1 d D . P E 1
C6B_2 C 0.6592(8) 0.6522(3) 0.4599(3) 0.028(2) Uani 0.716(4) 1 d D . P E 1
H6B_2 H 0.618875 0.638308 0.478292 0.033 Uiso 0.716(4) 1 calc R U P E 1
C7B_2 C 0.7022(8) 0.6906(3) 0.4624(2) 0.020(2) Uani 0.716(4) 1 d D . P E 1
C8B_2 C 0.7576(7) 0.7052(3) 0.4318(3) 0.020(2) Uani 0.716(4) 1 d D . P E 1
C9B_2 C 0.8017(9) 0.7439(3) 0.4341(3) 0.037(3) Uani 0.716(4) 1 d D . P E 1
H9B_2 H 0.841730 0.757560 0.415463 0.044 Uiso 0.716(4) 1 calc R U P E 1
S3B_2 S 0.6991(4) 0.72493(8) 0.49441(10) 0.0305(6) Uani 0.716(4) 1 d D . P E 1
C10B_2 C 0.7777(8) 0.7587(3) 0.4672(3) 0.0230(17) Uani 0.716(4) 1 d D . P E 1
C5D_2 C 0.6853(15) 0.6399(5) 0.4193(4) 0.025(2) Uani 0.284(4) 1 d D . P E 2
S2D_2 S 0.8421(9) 0.6595(2) 0.4101(2) 0.0367(7) Uani 0.284(4) 1 d D . P E 2
C6D_2 C 0.6095(17) 0.6633(5) 0.4407(4) 0.028(2) Uani 0.284(4) 1 d D . P E 2
H6D_2 H 0.521748 0.657371 0.448466 0.033 Uiso 0.284(4) 1 calc R U P E 2
C7D_2 C 0.6792(15) 0.6973(4) 0.4495(3) 0.020(2) Uani 0.284(4) 1 d D . P E 2
C8D_2 C 0.8078(15) 0.6997(4) 0.4350(3) 0.020(2) Uani 0.284(4) 1 d D . P E 2
C9D_2 C 0.8799(19) 0.7338(5) 0.4437(5) 0.037(3) Uani 0.284(4) 1 d D . P E 2
H9D_2 H 0.967589 0.739678 0.435755 0.044 Uiso 0.284(4) 1 calc R U P E 2
S3D_2 S 0.6453(8) 0.73710(19) 0.47423(19) 0.0305(6) Uani 0.284(4) 1 d D . P E 2
C10D_2 C 0.8046(18) 0.7571(5) 0.4651(5) 0.0230(17) Uani 0.284(4) 1 d D . P E 2
C11B_2 C 0.829(1) 0.7957(2) 0.4805(2) 0.0247(15) Uani 1 1 d . . . . .
S4B_2 S 0.9422(3) 0.82210(6) 0.45658(8) 0.0323(5) Uani 1 1 d . . . . .
C12B_2 C 0.7846(9) 0.8153(2) 0.5103(3) 0.0246(16) Uani 1 1 d . . . . .
C13B_2 C 0.8487(10) 0.8512(3) 0.5137(2) 0.0286(18) Uani 1 1 d . . . . .
H13B_2 H 0.831908 0.868217 0.532404 0.034 Uiso 1 1 calc R U . . .
C14B_2 C 0.9383(10) 0.8590(2) 0.4869(3) 0.0248(16) Uani 1 1 d . . . . .
C15B_2 C 1.0239(10) 0.8918(2) 0.4820(2) 0.0269(17) Uani 1 1 d . . . . .
C16B_2 C 1.1157(9) 0.8990(2) 0.4561(2) 0.0222(16) Uani 1 1 d . . . . .
H16B_2 H 1.132620 0.881230 0.437954 0.027 Uiso 1 1 calc R U . . .
C17B_2 C 1.1851(10) 0.9350(2) 0.4582(3) 0.0242(16) Uani 1 1 d . . . . .
S5B_2 S 1.0206(3) 0.93050(6) 0.51074(8) 0.0309(5) Uani 1 1 d . . . . .
C18B_2 C 1.1457(10) 0.9556(3) 0.4872(3) 0.0282(16) Uani 1 1 d . . . . .
C19B_2 C 1.1746(9) 0.9936(3) 0.5000(2) 0.0228(16) Uani 0.707(4) 1 d D . P F 1
S6B_2 S 1.3296(4) 1.01421(9) 0.48978(10) 0.0304(7) Uani 0.707(4) 1 d D . P F 1
C20B_2 C 1.0972(10) 1.0169(3) 0.5229(2) 0.026(2) Uani 0.707(4) 1 d D . P F 1
H20B_2 H 1.010743 1.010797 0.531495 0.031 Uiso 0.707(4) 1 calc R U P F 1
C21B_2 C 1.1698(11) 1.0507(3) 0.5307(2) 0.027(2) Uani 0.707(4) 1 d D . P F 1
C22B_2 C 1.2946(10) 1.0536(2) 0.5157(2) 0.025(2) Uani 0.707(4) 1 d D . P F 1
C23B_2 C 1.3699(11) 1.0876(3) 0.5231(2) 0.027(2) Uani 0.707(4) 1 d D . P F 1
H23B_2 H 1.456457 1.092945 0.514154 0.032 Uiso 0.707(4) 1 calc R U P F 1
S7B_2 S 1.1375(4) 1.09111(9) 0.55634(10) 0.0314(7) Uani 0.707(4) 1 d D . P F 1
C24B_2 C 1.2974(10) 1.1120(3) 0.5456(2) 0.0214(16) Uani 0.707(4) 1 d D . P F 1
C19D_2 C 1.1927(14) 0.9933(4) 0.4992(4) 0.0228(16) Uani 0.293(4) 1 d D . P F 2
S6D_2 S 1.2822(8) 1.0257(2) 0.4736(2) 0.0304(7) Uani 0.293(4) 1 d D . P F 2
C20D_2 C 1.1570(16) 1.0082(5) 0.5327(4) 0.026(2) Uani 0.293(4) 1 d D . P F 2
H20D_2 H 1.108516 0.994949 0.550074 0.031 Uiso 0.293(4) 1 calc R U P F 2
C21D_2 C 1.2055(12) 1.0463(4) 0.5359(4) 0.027(2) Uani 0.293(4) 1 d D . P F 2
C22D_2 C 1.2733(12) 1.0597(4) 0.5072(4) 0.025(2) Uani 0.293(4) 1 d D . P F 2
C23D_2 C 1.3235(18) 1.0981(5) 0.5096(5) 0.027(2) Uani 0.293(4) 1 d D . P F 2
H23D_2 H 1.371742 1.110784 0.491788 0.032 Uiso 0.293(4) 1 calc R U P F 2
S7D_2 S 1.1980(8) 1.0810(2) 0.5694(2) 0.0314(7) Uani 0.293(4) 1 d D . P F 2
C24D_2 C 1.2902(16) 1.1141(4) 0.5425(4) 0.0214(16) Uani 0.293(4) 1 d D . P F 2
C25B_2 C 1.3428(12) 1.1488(4) 0.5581(4) 0.019(3) Uani 0.682(10) 1 d D . P F 1
C26B_2 C 1.2947(16) 1.1713(6) 0.5851(4) 0.024(3) Uani 0.682(10) 1 d D . P F 1
C27B_2 C 1.3652(17) 1.2069(5) 0.5863(3) 0.024(3) Uani 0.682(10) 1 d D . P F 1
H27B_2 H 1.345859 1.225977 0.603144 0.029 Uiso 0.682(10) 1 calc R U P F 1
C28B_2 C 1.4594(14) 1.2113(3) 0.5623(3) 0.025(3) Uani 0.682(10) 1 d D . P F 1
H28B_2 H 1.513704 1.233302 0.559954 0.031 Uiso 0.682(10) 1 calc R U P F 1
S8B_2 S 1.4700(6) 1.17101(12) 0.53548(14) 0.0256(9) Uani 0.682(10) 1 d D . P F 1
C25D_2 C 1.319(3) 1.1535(8) 0.5527(8) 0.019(3) Uani 0.318(10) 1 d D . P F 2
C26D_2 C 1.279(4) 1.1746(13) 0.5816(8) 0.024(3) Uani 0.318(10) 1 d D . P F 2
C27D_2 C 1.343(4) 1.2112(11) 0.5816(6) 0.024(3) Uani 0.318(10) 1 d D . P F 2
H27D_2 H 1.328056 1.229533 0.599338 0.029 Uiso 0.318(10) 1 calc R U P F 2
C28D_2 C 1.424(3) 1.2176(6) 0.5548(7) 0.025(3) Uani 0.318(10) 1 d D . P F 2
H28D_2 H 1.473236 1.240412 0.551347 0.031 Uiso 0.318(10) 1 calc R U P F 2
S8D_2 S 1.4298(11) 1.1783(3) 0.5269(3) 0.0256(9) Uani 0.318(10) 1 d D . P F 2
C29B_2 C 0.7765(13) 0.5933(3) 0.3551(3) 0.040(2) Uani 1 1 d . U . . .
H29A_2 H 0.736247 0.616730 0.345240 0.048 Uiso 1 1 calc R U . E 1
H29B_2 H 0.863988 0.600256 0.365884 0.048 Uiso 1 1 calc R U . E 1
C30B_2 C 0.8030(12) 0.5654(3) 0.3244(3) 0.035(2) Uani 1 1 d . U . . .
H30A_2 H 0.844275 0.541913 0.333829 0.042 Uiso 1 1 calc R U . . .
H30B_2 H 0.716258 0.558468 0.313106 0.042 Uiso 1 1 calc R U . . .
C31B_2 C 0.8959(11) 0.5826(3) 0.2968(3) 0.036(2) Uani 1 1 d . U . . .
H31A_2 H 0.852912 0.605745 0.287106 0.043 Uiso 1 1 calc R U . . .
H31B_2 H 0.980927 0.590417 0.308472 0.043 Uiso 1 1 calc R U . . .
C32B_2 C 0.9288(13) 0.5563(3) 0.2668(3) 0.044(2) Uani 1 1 d . U . . .
H32A_2 H 0.843957 0.547345 0.255725 0.053 Uiso 1 1 calc R U . . .
H32B_2 H 0.976835 0.533778 0.276157 0.053 Uiso 1 1 calc R U . . .
C33B_2 C 1.0165(13) 0.5752(4) 0.2384(3) 0.045(3) Uani 1 1 d . U . . .
H33A_2 H 0.969816 0.598416 0.230052 0.054 Uiso 1 1 calc R U . . .
H33B_2 H 1.102228 0.583331 0.249528 0.054 Uiso 1 1 calc R U . . .
C34B_2 C 1.0486(16) 0.5513(4) 0.2072(4) 0.058(3) Uani 1 1 d . U . . .
H34A_2 H 0.963989 0.543737 0.195163 0.070 Uiso 1 1 calc R U . . .
H34B_2 H 1.095481 0.528005 0.214993 0.070 Uiso 1 1 calc R U . . .
C35B_2 C 1.1395(15) 0.5734(4) 0.1808(4) 0.061(3) Uani 1 1 d . U . . .
H35A_2 H 1.091765 0.596723 0.173163 0.073 Uiso 1 1 calc R U . G 1
H35B_2 H 1.222956 0.581366 0.193188 0.073 Uiso 1 1 calc R U . G 1
C36B_2 C 1.1758(17) 0.5512(5) 0.1495(4) 0.073(4) Uani 0.64(2) 1 d D U P H 1
H36A_2 H 1.092683 0.538209 0.141583 0.088 Uiso 0.64(2) 1 calc R U P H 1
H36B_2 H 1.238054 0.531114 0.157789 0.088 Uiso 0.64(2) 1 calc R U P H 1
C37B_2 C 1.240(3) 0.5685(7) 0.1163(6) 0.088(6) Uani 0.64(2) 1 d D U P H 1
H37A_2 H 1.168241 0.580931 0.102069 0.105 Uiso 0.64(2) 1 calc R U P H 1
H37B_2 H 1.305005 0.588274 0.123496 0.105 Uiso 0.64(2) 1 calc R U P H 1
C38B_2 C 1.308(4) 0.5401(9) 0.0946(8) 0.120(9) Uani 0.64(2) 1 d D U P H 1
H38A_2 H 1.374529 0.526402 0.108975 0.180 Uiso 0.64(2) 1 calc R U P H 1
H38B_2 H 1.353539 0.552839 0.075250 0.180 Uiso 0.64(2) 1 calc R U P H 1
H38C_2 H 1.241969 0.522078 0.085121 0.180 Uiso 0.64(2) 1 calc R U P H 1
C36D_2 C 1.1758(17) 0.5512(5) 0.1495(4) 0.073(4) Uani 0.36(2) 1 d D . P H 2
H36C_2 H 1.101412 0.558646 0.133472 0.088 Uiso 0.36(2) 1 calc R U P H 2
H36D_2 H 1.150862 0.525477 0.157533 0.088 Uiso 0.36(2) 1 calc R U P H 2
C37D_2 C 1.284(4) 0.541(1) 0.1226(9) 0.088(6) Uani 0.36(2) 1 d D . P H 2
H37C_2 H 1.368434 0.534200 0.134922 0.105 Uiso 0.36(2) 1 calc R U P H 2
H37D_2 H 1.253722 0.518883 0.108582 0.105 Uiso 0.36(2) 1 calc R U P H 2
C38D_2 C 1.306(6) 0.5739(13) 0.0994(13) 0.120(9) Uani 0.36(2) 1 d D . P H 2
H38D_2 H 1.374671 0.567466 0.082254 0.180 Uiso 0.36(2) 1 calc R U P H 2
H38E_2 H 1.221892 0.580332 0.087207 0.180 Uiso 0.36(2) 1 calc R U P H 2
H38F_2 H 1.336288 0.595606 0.113475 0.180 Uiso 0.36(2) 1 calc R U P H 2
C39B_2 C 0.6906(10) 0.7998(3) 0.5366(3) 0.0283(18) Uani 1 1 d . . . . .
H39A_2 H 0.731146 0.776465 0.546665 0.034 Uiso 1 1 calc R U . . .
H39B_2 H 0.606808 0.792208 0.524237 0.034 Uiso 1 1 calc R U . . .
C40B_2 C 0.6521(10) 0.8268(3) 0.5678(3) 0.0274(18) Uani 1 1 d . . . . .
H40A_2 H 0.733978 0.834026 0.581237 0.033 Uiso 1 1 calc R U . . .
H40B_2 H 0.610127 0.850278 0.558476 0.033 Uiso 1 1 calc R U . . .
C41B_2 C 0.5546(11) 0.8066(3) 0.5917(3) 0.033(2) Uani 1 1 d . . . . .
H41A_2 H 0.595183 0.782234 0.599140 0.040 Uiso 1 1 calc R U . . .
H41B_2 H 0.471807 0.800738 0.578111 0.040 Uiso 1 1 calc R U . . .
C42B_2 C 0.5146(11) 0.8295(3) 0.6254(3) 0.034(2) Uani 1 1 d . . . . .
H42A_2 H 0.596533 0.836268 0.639022 0.040 Uiso 1 1 calc R U . . .
H42B_2 H 0.468811 0.853377 0.618433 0.040 Uiso 1 1 calc R U . . .
C43B_2 C 0.4209(13) 0.8058(3) 0.6483(3) 0.042(2) Uani 1 1 d . . . . .
H43A_2 H 0.466835 0.781710 0.654319 0.050 Uiso 1 1 calc R U . . .
H43B_2 H 0.339451 0.799388 0.634321 0.050 Uiso 1 1 calc R U . . .
C44B_2 C 0.3770(12) 0.8256(3) 0.6828(3) 0.042(2) Uani 1 1 d . . . . .
H44A_2 H 0.458395 0.832349 0.696600 0.050 Uiso 1 1 calc R U . . .
H44B_2 H 0.329465 0.849409 0.676765 0.050 Uiso 1 1 calc R U . . .
C45B_2 C 0.2860(13) 0.8013(3) 0.7054(3) 0.042(2) Uani 1 1 d . . . . .
H45A_2 H 0.332626 0.777029 0.710434 0.051 Uiso 1 1 calc R U . . .
H45B_2 H 0.203768 0.795217 0.691634 0.051 Uiso 1 1 calc R U . . .
C46B_2 C 0.2434(14) 0.8188(3) 0.7403(3) 0.046(3) Uani 1 1 d . . . . .
H46A_2 H 0.325440 0.824998 0.754136 0.055 Uiso 1 1 calc R U . . .
H46B_2 H 0.195768 0.842873 0.735399 0.055 Uiso 1 1 calc R U . . .
C47B_2 C 0.1558(17) 0.7946(4) 0.7621(4) 0.060(3) Uani 1 1 d . . . . .
H47A_2 H 0.204897 0.770731 0.767223 0.072 Uiso 1 1 calc R U . . .
H47B_2 H 0.075647 0.787783 0.747835 0.072 Uiso 1 1 calc R U . . .
C48B_2 C 0.1068(17) 0.8107(4) 0.7971(3) 0.063(3) Uani 1 1 d . . . . .
H48A_2 H 0.184456 0.817136 0.811980 0.095 Uiso 1 1 calc R U . . .
H48B_2 H 0.051575 0.791723 0.808880 0.095 Uiso 1 1 calc R U . . .
H48C_2 H 0.053245 0.833584 0.792636 0.095 Uiso 1 1 calc R U . . .
C49B_2 C 1.2926(10) 0.9490(2) 0.4325(3) 0.0265(17) Uani 1 1 d . . . . .
H49A_2 H 1.265757 0.974497 0.424064 0.032 Uiso 1 1 calc R U . . .
H49B_2 H 1.378312 0.951925 0.445692 0.032 Uiso 1 1 calc R U . . .
C50B_2 C 1.3184(10) 0.9239(2) 0.4006(3) 0.0286(18) Uani 1 1 d . . . . .
H50A_2 H 1.232519 0.918731 0.388096 0.034 Uiso 1 1 calc R U . . .
H50B_2 H 1.357218 0.899388 0.408275 0.034 Uiso 1 1 calc R U . . .
C51B_2 C 1.4175(9) 0.9444(2) 0.3754(3) 0.0272(18) Uani 1 1 d . . . . .
H51A_2 H 1.375296 0.968334 0.367436 0.033 Uiso 1 1 calc R U . . .
H51B_2 H 1.499598 0.951123 0.388965 0.033 Uiso 1 1 calc R U . . .
C52B_2 C 1.4590(11) 0.9221(3) 0.3434(3) 0.033(2) Uani 1 1 d . . . . .
H52A_2 H 1.377625 0.914675 0.329899 0.040 Uiso 1 1 calc R U . . .
H52B_2 H 1.505123 0.898528 0.351090 0.040 Uiso 1 1 calc R U . . .
C53B_2 C 1.5529(10) 0.9447(3) 0.3196(3) 0.0295(19) Uani 1 1 d . . . . .
H53A_2 H 1.507689 0.968777 0.313078 0.035 Uiso 1 1 calc R U . . .
H53B_2 H 1.635044 0.951292 0.333162 0.035 Uiso 1 1 calc R U . . .
C54B_2 C 1.5950(12) 0.9246(3) 0.2859(3) 0.039(2) Uani 1 1 d . . . . .
H54A_2 H 1.513756 0.918098 0.271878 0.047 Uiso 1 1 calc R U . . .
H54B_2 H 1.641625 0.900618 0.292005 0.047 Uiso 1 1 calc R U . . .
C55B_2 C 1.6886(12) 0.9494(4) 0.2636(3) 0.045(3) Uani 1 1 d . . . . .
H55A_2 H 1.771920 0.954767 0.277192 0.054 Uiso 1 1 calc R U . . .
H55B_2 H 1.643822 0.973884 0.258533 0.054 Uiso 1 1 calc R U . . .
C56B_2 C 1.7259(13) 0.9299(4) 0.2285(4) 0.050(3) Uani 1 1 d . . . . .
H56A_2 H 1.643174 0.925635 0.214380 0.060 Uiso 1 1 calc R U . . .
H56B_2 H 1.767184 0.904896 0.233496 0.060 Uiso 1 1 calc R U . . .
C57B_2 C 1.8269(14) 0.9549(4) 0.2069(4) 0.057(3) Uani 1 1 d . . . . .
H57A_2 H 1.792126 0.981139 0.204621 0.068 Uiso 1 1 calc R U . . .
H57B_2 H 1.915288 0.955949 0.219140 0.068 Uiso 1 1 calc R U . . .
C58B_2 C 1.842(2) 0.9367(6) 0.1702(5) 0.097(6) Uani 1 1 d . . . . .
H58A_2 H 1.901042 0.914511 0.172017 0.146 Uiso 1 1 calc R U . . .
H58B_2 H 1.881355 0.955272 0.154191 0.146 Uiso 1 1 calc R U . . .
H58C_2 H 1.753655 0.928907 0.161290 0.146 Uiso 1 1 calc R U . . .
C59B_2 C 1.1868(12) 1.1608(3) 0.6107(3) 0.039(2) Uani 1 1 d . U . . .
H59A_2 H 1.206267 1.134920 0.619534 0.047 Uiso 1 1 calc R U . F 1
H59B_2 H 1.100114 1.159581 0.597713 0.047 Uiso 1 1 calc R U . F 1
C60B_2 C 1.1686(11) 1.1867(3) 0.6422(3) 0.0323(19) Uani 1 1 d . U . . .
H60A_2 H 1.257077 1.191448 0.653513 0.039 Uiso 1 1 calc R U . . .
H60B_2 H 1.131873 1.211403 0.634183 0.039 Uiso 1 1 calc R U . . .
C61B_2 C 1.0742(13) 1.1691(3) 0.6686(3) 0.042(2) Uani 1 1 d . U . . .
H61A_2 H 1.112332 1.144546 0.676338 0.050 Uiso 1 1 calc R U . . .
H61B_2 H 0.987238 1.163805 0.656643 0.050 Uiso 1 1 calc R U . . .
C62B_2 C 1.0472(12) 1.1938(3) 0.7014(3) 0.041(2) Uani 1 1 d . U . . .
H62A_2 H 1.134134 1.200081 0.712965 0.049 Uiso 1 1 calc R U . . .
H62B_2 H 1.004851 1.217975 0.693896 0.049 Uiso 1 1 calc R U . . .
C63B_2 C 0.9572(14) 1.1745(4) 0.7278(3) 0.047(3) Uani 1 1 d . U . . .
H63A_2 H 1.000084 1.150462 0.735254 0.056 Uiso 1 1 calc R U . . .
H63B_2 H 0.870885 1.168113 0.716054 0.056 Uiso 1 1 calc R U . . .
C64B_2 C 0.9275(13) 1.1985(4) 0.7609(3) 0.047(3) Uani 1 1 d . U . . .
H64A_2 H 1.014049 1.204784 0.772569 0.057 Uiso 1 1 calc R U . . .
H64B_2 H 0.885820 1.222727 0.753252 0.057 Uiso 1 1 calc R U . . .
C65B_2 C 0.8388(15) 1.1806(5) 0.7870(4) 0.066(4) Uani 1 1 d . U . . .
H65A_2 H 0.882581 1.156629 0.794467 0.080 Uiso 1 1 calc R U . . .
H65B_2 H 0.754539 1.173460 0.774548 0.080 Uiso 1 1 calc R U . . .
C66B_2 C 0.7994(18) 1.2019(6) 0.8201(5) 0.091(5) Uani 1 1 d D U . . .
H66A_2 H 0.754279 1.226071 0.814047 0.109 Uiso 1 1 calc R U . . .
H66B_2 H 0.879993 1.207541 0.834696 0.109 Uiso 1 1 calc R U . . .
C67B_2 C 0.6996(15) 1.1748(4) 0.8408(3) 0.073(4) Uani 1 1 d D U . . .
H67A_2 H 0.618625 1.169708 0.826186 0.087 Uiso 1 1 calc R U . . .
H67B_2 H 0.744369 1.150208 0.845776 0.087 Uiso 1 1 calc R U . . .
C68B_2 C 0.658(2) 1.1938(5) 0.8756(4) 0.094(5) Uani 1 1 d D U . . .
H68A_2 H 0.738126 1.197266 0.890562 0.141 Uiso 1 1 calc R U . . .
H68B_2 H 0.593486 1.177605 0.887586 0.141 Uiso 1 1 calc R U . . .
H68C_2 H 0.617446 1.218520 0.870581 0.141 Uiso 1 1 calc R U . . .

loop_
_atom_site_aniso_label
_atom_site_aniso_U_11
_atom_site_aniso_U_22
_atom_site_aniso_U_33
_atom_site_aniso_U_23
_atom_site_aniso_U_13
_atom_site_aniso_U_12
S1A_1 0.040(2) 0.0240(13) 0.0406(16) -0.0138(11) 0.0159(14) -0.0153(14)
C1A_1 0.033(7) 0.022(5) 0.054(6) -0.016(4) 0.012(5) -0.008(5)
C2A_1 0.022(7) 0.021(4) 0.043(5) -0.009(4) 0.001(4) 0.000(4)
C3A_1 0.027(6) 0.021(4) 0.041(5) -0.010(3) 0.003(3) -0.003(4)
C4A_1 0.016(7) 0.014(3) 0.036(4) -0.001(3) 0.004(4) 0.001(4)
S1C_1 0.040(2) 0.0240(13) 0.0406(16) -0.0138(11) 0.0159(14) -0.0153(14)
C1C_1 0.033(7) 0.022(5) 0.054(6) -0.016(4) 0.012(5) -0.008(5)
C2C_1 0.022(7) 0.021(4) 0.043(5) -0.009(4) 0.001(4) 0.000(4)
C3C_1 0.027(6) 0.021(4) 0.041(5) -0.010(3) 0.003(3) -0.003(4)
C4C_1 0.016(7) 0.014(3) 0.036(4) -0.001(3) 0.004(4) 0.001(4)
C5A_1 0.023(5) 0.021(3) 0.037(4) -0.006(3) 0.004(4) -0.005(3)
S2A_1 0.0286(14) 0.0268(13) 0.0460(16) -0.0167(11) 0.0093(11) -0.0083(10)
C6A_1 0.016(3) 0.019(3) 0.047(4) -0.009(2) 0.008(2) -0.008(2)
C7A_1 0.020(5) 0.020(4) 0.028(4) -0.004(3) 0.000(4) -0.006(3)
C8A_1 0.018(5) 0.019(4) 0.029(5) -0.002(3) 0.000(4) -0.002(3)
C9A_1 0.016(3) 0.019(3) 0.047(4) -0.009(2) 0.008(2) -0.008(2)
S3A_1 0.0246(13) 0.0229(12) 0.0511(16) -0.0179(11) 0.0151(11) -0.0108(9)
C10A_1 0.020(4) 0.013(3) 0.034(4) 0.003(3) 0.002(3) 0.000(3)
C5C_1 0.023(5) 0.021(3) 0.037(4) -0.006(3) 0.004(4) -0.005(3)
S2C_1 0.0286(14) 0.0268(13) 0.0460(16) -0.0167(11) 0.0093(11) -0.0083(10)
C6C_1 0.016(3) 0.019(3) 0.047(4) -0.009(2) 0.008(2) -0.008(2)
C7C_1 0.020(5) 0.020(4) 0.028(4) -0.004(3) 0.000(4) -0.006(3)
C8C_1 0.018(5) 0.019(4) 0.029(5) -0.002(3) 0.000(4) -0.002(3)
C9C_1 0.016(3) 0.019(3) 0.047(4) -0.009(2) 0.008(2) -0.008(2)
S3C_1 0.0246(13) 0.0229(12) 0.0511(16) -0.0179(11) 0.0151(11) -0.0108(9)
C10C_1 0.020(4) 0.013(3) 0.034(4) 0.003(3) 0.002(3) 0.000(3)
C11A_1 0.023(2) 0.0212(18) 0.026(2) -0.0037(15) 0.0053(16) -0.0051(15)
S4A_1 0.0276(11) 0.0219(9) 0.0286(10) -0.0085(8) 0.0106(8) -0.0106(7)
C12A_1 0.024(4) 0.017(3) 0.026(4) 0.003(3) 0.004(3) -0.001(3)
C13A_1 0.031(4) 0.019(3) 0.022(4) -0.001(3) 0.009(3) -0.002(3)
C14A_1 0.018(4) 0.017(3) 0.024(4) -0.003(3) 0.003(3) -0.001(2)
C15A_1 0.026(4) 0.021(3) 0.028(4) -0.007(3) 0.002(3) -0.007(3)
C16A_1 0.018(4) 0.016(3) 0.032(4) -0.006(3) 0.001(3) -0.007(3)
C17A_1 0.022(4) 0.019(3) 0.020(3) -0.006(3) 0.003(3) -0.007(3)
S5A_1 0.0291(11) 0.0213(9) 0.0334(11) -0.0095(8) 0.0140(8) -0.0114(8)
C18A_1 0.023(2) 0.0212(18) 0.026(2) -0.0037(15) 0.0053(16) -0.0051(15)
C19A_1 0.021(4) 0.024(3) 0.019(4) -0.004(3) 0.007(3) -0.009(3)
S6A_1 0.0416(18) 0.0195(12) 0.0294(14) -0.0068(10) 0.0091(11) -0.0106(11)
C20A_1 0.028(6) 0.023(4) 0.040(6) -0.012(4) 0.017(4) -0.009(4)
C21A_1 0.029(5) 0.027(4) 0.027(6) -0.009(4) 0.008(4) -0.010(4)
C22A_1 0.017(5) 0.017(3) 0.026(4) -0.004(3) 0.001(4) -0.003(3)
C23A_1 0.030(6) 0.019(4) 0.040(5) -0.012(4) 0.012(4) -0.011(4)
S7A_1 0.0460(17) 0.0282(13) 0.0255(14) -0.0086(10) 0.0164(11) -0.0175(12)
C24A_1 0.031(5) 0.017(3) 0.024(4) -0.002(3) 0.004(3) -0.005(3)
C19C_1 0.021(4) 0.024(3) 0.019(4) -0.004(3) 0.007(3) -0.009(3)
S6C_1 0.0416(18) 0.0195(12) 0.0294(14) -0.0068(10) 0.0091(11) -0.0106(11)
C20C_1 0.028(6) 0.023(4) 0.040(6) -0.012(4) 0.017(4) -0.009(4)
C21C_1 0.029(5) 0.027(4) 0.027(6) -0.009(4) 0.008(4) -0.010(4)
C22C_1 0.017(5) 0.017(3) 0.026(4) -0.004(3) 0.001(4) -0.003(3)
C23C_1 0.030(6) 0.019(4) 0.040(5) -0.012(4) 0.012(4) -0.011(4)
S7C_1 0.0460(17) 0.0282(13) 0.0255(14) -0.0086(10) 0.0164(11) -0.0175(12)
C24C_1 0.031(5) 0.017(3) 0.024(4) -0.002(3) 0.004(3) -0.005(3)
C25A_1 0.015(5) 0.015(4) 0.019(4) 0.001(3) -0.010(4) 0.001(3)
C26A_1 0.007(5) 0.023(4) 0.027(4) -0.003(3) -0.003(3) 0.000(4)
C27A_1 0.012(6) 0.024(4) 0.028(4) -0.011(3) 0.001(4) 0.000(4)
C28A_1 0.038(7) 0.009(4) 0.030(4) 0.001(3) 0.008(5) -0.001(4)
S8A_1 0.036(2) 0.0174(13) 0.0304(13) -0.0039(10) 0.0118(14) -0.0074(12)
C25C_1 0.015(5) 0.015(4) 0.019(4) 0.001(3) -0.010(4) 0.001(3)
C26C_1 0.007(5) 0.023(4) 0.027(4) -0.003(3) -0.003(3) 0.000(4)
C27C_1 0.012(6) 0.024(4) 0.028(4) -0.011(3) 0.001(4) 0.000(4)
C28C_1 0.038(7) 0.009(4) 0.030(4) 0.001(3) 0.008(5) -0.001(4)
S8C_1 0.036(2) 0.0174(13) 0.0304(13) -0.0039(10) 0.0118(14) -0.0074(12)
C29A_1 0.033(4) 0.032(4) 0.051(5) -0.018(4) 0.010(4) -0.003(3)
C30A_1 0.043(5) 0.026(4) 0.040(5) -0.009(4) 0.009(4) -0.010(4)
C31A_1 0.038(5) 0.036(5) 0.044(5) -0.004(4) 0.010(4) -0.011(4)
C32A_1 0.049(6) 0.041(5) 0.036(5) 0.000(4) 0.012(4) -0.008(4)
C33A_1 0.049(6) 0.045(5) 0.042(5) 0.002(4) 0.016(4) -0.008(4)
C34A_1 0.059(6) 0.053(6) 0.041(5) 0.001(4) 0.016(5) -0.005(5)
C35A_1 0.062(7) 0.052(5) 0.045(5) 0.007(4) 0.020(5) -0.004(5)
C36A_1 0.060(6) 0.095(8) 0.026(4) -0.003(4) 0.001(4) 0.005(6)
C37A_1 0.072(9) 0.080(8) 0.055(7) -0.008(6) 0.020(6) 0.004(7)
C38A_1 0.122(15) 0.097(10) 0.053(9) -0.022(7) 0.040(9) -0.029(10)
C36C_1 0.060(6) 0.095(8) 0.026(4) -0.003(4) 0.001(4) 0.005(6)
C37C_1 0.072(9) 0.080(8) 0.055(7) -0.008(6) 0.020(6) 0.004(7)
C38C_1 0.122(15) 0.097(10) 0.053(9) -0.022(7) 0.040(9) -0.029(10)
C39A_1 0.042(5) 0.022(4) 0.026(4) -0.005(3) 0.008(3) -0.013(3)
C40A_1 0.028(4) 0.029(4) 0.024(4) -0.004(3) 0.002(3) -0.004(3)
C41A_1 0.034(5) 0.038(5) 0.022(4) -0.006(3) 0.001(3) 0.000(4)
C42A_1 0.043(5) 0.026(4) 0.026(4) -0.004(3) 0.003(3) -0.004(4)
C43A_1 0.041(5) 0.038(5) 0.029(5) 0.001(4) 0.003(4) -0.004(4)
C44A_1 0.036(5) 0.034(5) 0.045(5) -0.004(4) 0.011(4) -0.006(4)
C45A_1 0.048(6) 0.036(5) 0.030(4) 0.002(4) 0.006(4) -0.007(4)
C46A_1 0.050(6) 0.046(6) 0.037(5) -0.005(4) 0.014(4) -0.004(5)
C47A_1 0.092(10) 0.057(7) 0.046(6) 0.004(5) 0.032(6) -0.003(7)
C48A_1 0.078(9) 0.082(9) 0.046(6) 0.010(6) 0.034(6) 0.013(7)
C49A_1 0.021(4) 0.019(4) 0.026(4) 0.001(3) 0.008(3) -0.004(3)
C50A_1 0.030(4) 0.016(3) 0.026(4) 0.000(3) 0.009(3) -0.007(3)
C51A_1 0.024(4) 0.018(4) 0.032(4) 0.000(3) 0.014(3) -0.008(3)
C52A_1 0.025(4) 0.035(5) 0.033(4) -0.006(4) 0.012(3) -0.006(4)
C53A_1 0.026(4) 0.033(5) 0.028(4) -0.006(3) 0.012(3) -0.005(4)
C54A_1 0.045(6) 0.043(5) 0.024(4) -0.002(4) 0.013(4) 0.002(4)
C55A_1 0.038(5) 0.051(6) 0.031(5) -0.001(4) 0.016(4) 0.004(4)
C56A_1 0.050(7) 0.065(7) 0.035(5) 0.003(5) 0.021(5) 0.013(5)
C57A_1 0.045(6) 0.086(9) 0.048(6) 0.015(6) 0.026(5) 0.017(6)
C58A_1 0.107(13) 0.109(13) 0.054(8) 0.001(8) 0.044(8) 0.008(11)
C59A_1 0.037(5) 0.035(4) 0.043(5) -0.014(4) 0.010(4) -0.013(4)
C60A_1 0.038(5) 0.035(4) 0.030(4) -0.006(3) 0.001(3) 0.004(4)
C61A_1 0.048(6) 0.040(5) 0.046(5) -0.008(4) 0.011(4) 0.003(4)
C62A_1 0.045(5) 0.035(5) 0.037(4) 0.000(4) 0.005(4) 0.006(4)
C63A_1 0.050(6) 0.042(5) 0.044(5) -0.002(4) 0.009(4) 0.006(4)
C64A_1 0.054(6) 0.045(5) 0.033(4) 0.003(4) 0.002(4) 0.005(4)
C65A_1 0.065(7) 0.063(7) 0.038(5) 0.006(4) 0.007(4) 0.000(5)
C66A_1 0.065(7) 0.090(8) 0.031(5) 0.002(5) 0.012(4) 0.007(6)
C67A_1 0.071(7) 0.084(7) 0.061(6) 0.031(5) 0.028(6) 0.015(6)
C68A_1 0.079(10) 0.162(16) 0.060(8) 0.011(8) 0.037(7) 0.003(10)
S1B_2 0.048(2) 0.0207(16) 0.033(2) -0.0065(15) 0.0150(19) -0.0133(15)
C1B_2 0.043(8) 0.034(6) 0.036(7) -0.014(5) 0.011(5) -0.021(5)
C2B_2 0.029(6) 0.025(5) 0.029(6) -0.005(5) 0.002(5) -0.003(4)
C3B_2 0.024(4) 0.026(4) 0.024(5) -0.004(4) -0.003(4) -0.005(3)
C4B_2 0.020(4) 0.015(4) 0.021(6) 0.005(4) -0.004(4) -0.001(3)
S1D_2 0.048(2) 0.0207(16) 0.033(2) -0.0065(15) 0.0150(19) -0.0133(15)
C1D_2 0.043(8) 0.034(6) 0.036(7) -0.014(5) 0.011(5) -0.021(5)
C2D_2 0.029(6) 0.025(5) 0.029(6) -0.005(5) 0.002(5) -0.003(4)
C3D_2 0.024(4) 0.026(4) 0.024(5) -0.004(4) -0.003(4) -0.005(3)
C4D_2 0.020(4) 0.015(4) 0.021(6) 0.005(4) -0.004(4) -0.001(3)
C5B_2 0.027(4) 0.021(4) 0.028(5) -0.009(3) 0.008(3) -0.009(3)
S2B_2 0.055(2) 0.0232(13) 0.0321(15) -0.0115(10) 0.0134(13) -0.0148(12)
C6B_2 0.028(5) 0.027(4) 0.029(5) -0.015(4) 0.014(4) -0.017(4)
C7B_2 0.026(4) 0.022(4) 0.013(5) -0.002(3) 0.005(4) -0.008(3)
C8B_2 0.022(5) 0.018(4) 0.019(4) -0.002(3) 0.003(4) -0.005(3)
C9B_2 0.042(6) 0.019(4) 0.050(6) -0.015(4) 0.020(5) -0.020(4)
S3B_2 0.0429(16) 0.0224(12) 0.0264(13) -0.0103(10) 0.0137(11) -0.0160(11)
C10B_2 0.024(5) 0.018(3) 0.027(4) 0.000(3) -0.002(3) -0.004(3)
C5D_2 0.027(4) 0.021(4) 0.028(5) -0.009(3) 0.008(3) -0.009(3)
S2D_2 0.055(2) 0.0232(13) 0.0321(15) -0.0115(10) 0.0134(13) -0.0148(12)
C6D_2 0.028(5) 0.027(4) 0.029(5) -0.015(4) 0.014(4) -0.017(4)
C7D_2 0.026(4) 0.022(4) 0.013(5) -0.002(3) 0.005(4) -0.008(3)
C8D_2 0.022(5) 0.018(4) 0.019(4) -0.002(3) 0.003(4) -0.005(3)
C9D_2 0.042(6) 0.019(4) 0.050(6) -0.015(4) 0.020(5) -0.020(4)
S3D_2 0.0429(16) 0.0224(12) 0.0264(13) -0.0103(10) 0.0137(11) -0.0160(11)
C10D_2 0.024(5) 0.018(3) 0.027(4) 0.000(3) -0.002(3) -0.004(3)
C11B_2 0.037(4) 0.016(3) 0.020(3) 0.003(2) -0.004(3) -0.007(3)
S4B_2 0.0527(15) 0.0189(9) 0.0256(10) -0.0031(8) 0.0082(9) -0.0146(9)
C12B_2 0.021(4) 0.024(4) 0.028(4) 0.002(3) -0.005(3) 0.001(3)
C13B_2 0.040(5) 0.026(4) 0.020(4) -0.004(3) 0.009(3) -0.004(3)
C14B_2 0.031(4) 0.012(3) 0.031(4) -0.002(3) 0.001(3) -0.001(3)
C15B_2 0.039(5) 0.016(3) 0.025(4) -0.001(3) 0.000(3) -0.010(3)
C16B_2 0.022(4) 0.011(3) 0.034(4) -0.006(3) -0.010(3) -0.005(3)
C17B_2 0.028(4) 0.012(3) 0.032(4) -0.005(3) -0.001(3) -0.006(3)
S5B_2 0.0488(14) 0.0188(9) 0.0252(10) -0.0052(8) 0.0075(9) -0.0155(8)
C18B_2 0.036(4) 0.021(3) 0.028(4) -0.001(3) 0.004(3) -0.013(3)
C19B_2 0.023(4) 0.022(3) 0.024(4) -0.002(3) 0.006(3) -0.008(3)
S6B_2 0.0231(14) 0.0238(13) 0.0448(19) -0.0126(12) 0.0132(12) -0.0072(10)
C20B_2 0.030(6) 0.022(4) 0.024(5) -0.006(3) 0.001(4) -0.006(4)
C21B_2 0.026(5) 0.021(4) 0.032(5) -0.005(3) -0.002(4) 0.003(3)
C22B_2 0.026(4) 0.015(4) 0.034(5) -0.003(3) 0.000(4) 0.000(3)
C23B_2 0.029(5) 0.020(4) 0.031(5) -0.008(4) 0.004(4) -0.002(4)
S7B_2 0.0216(15) 0.0252(13) 0.0477(18) -0.0152(12) 0.0111(11) -0.0054(10)
C24B_2 0.025(4) 0.021(3) 0.019(4) 0.000(3) 0.002(3) -0.002(3)
C19D_2 0.023(4) 0.022(3) 0.024(4) -0.002(3) 0.006(3) -0.008(3)
S6D_2 0.0231(14) 0.0238(13) 0.0448(19) -0.0126(12) 0.0132(12) -0.0072(10)
C20D_2 0.030(6) 0.022(4) 0.024(5) -0.006(3) 0.001(4) -0.006(4)
C21D_2 0.026(5) 0.021(4) 0.032(5) -0.005(3) -0.002(4) 0.003(3)
C22D_2 0.026(4) 0.015(4) 0.034(5) -0.003(3) 0.000(4) 0.000(3)
C23D_2 0.029(5) 0.020(4) 0.031(5) -0.008(4) 0.004(4) -0.002(4)
S7D_2 0.0216(15) 0.0252(13) 0.0477(18) -0.0152(12) 0.0111(11) -0.0054(10)
C24D_2 0.025(4) 0.021(3) 0.019(4) 0.000(3) 0.002(3) -0.002(3)
C25B_2 0.013(6) 0.023(4) 0.021(5) -0.006(4) -0.005(4) 0.001(4)
C26B_2 0.033(6) 0.018(5) 0.022(5) -0.001(4) 0.001(4) 0.002(4)
C27B_2 0.033(7) 0.013(5) 0.026(5) -0.003(4) -0.006(4) 0.002(4)
C28B_2 0.027(8) 0.016(5) 0.033(6) -0.001(4) -0.007(4) 0.000(4)
S8B_2 0.016(2) 0.0285(17) 0.032(2) -0.0081(14) 0.0035(15) -0.0079(14)
C25D_2 0.013(6) 0.023(4) 0.021(5) -0.006(4) -0.005(4) 0.001(4)
C26D_2 0.033(6) 0.018(5) 0.022(5) -0.001(4) 0.001(4) 0.002(4)
C27D_2 0.033(7) 0.013(5) 0.026(5) -0.003(4) -0.006(4) 0.002(4)
C28D_2 0.027(8) 0.016(5) 0.033(6) -0.001(4) -0.007(4) 0.000(4)
S8D_2 0.016(2) 0.0285(17) 0.032(2) -0.0081(14) 0.0035(15) -0.0079(14)
C29B_2 0.053(5) 0.031(4) 0.036(4) -0.008(3) 0.013(4) -0.012(4)
C30B_2 0.046(5) 0.028(4) 0.031(4) -0.006(3) 0.010(4) -0.010(4)
C31B_2 0.040(5) 0.033(4) 0.034(4) 0.000(3) 0.010(4) -0.012(4)
C32B_2 0.055(6) 0.040(5) 0.037(5) -0.002(4) 0.013(4) -0.003(4)
C33B_2 0.045(5) 0.048(5) 0.042(5) 0.006(4) 0.013(4) -0.006(4)
C34B_2 0.065(7) 0.063(7) 0.046(6) 0.003(5) 0.024(5) 0.006(6)
C35B_2 0.056(7) 0.071(7) 0.056(6) 0.009(5) 0.025(5) -0.003(5)
C36B_2 0.062(7) 0.095(8) 0.063(6) -0.007(6) 0.017(5) -0.004(6)
C37B_2 0.096(11) 0.104(10) 0.064(8) -0.004(8) 0.027(8) 0.007(9)
C38B_2 0.150(19) 0.131(14) 0.079(13) 0.011(11) 0.053(13) 0.009(15)
C36D_2 0.062(7) 0.095(8) 0.063(6) -0.007(6) 0.017(5) -0.004(6)
C37D_2 0.096(11) 0.104(10) 0.064(8) -0.004(8) 0.027(8) 0.007(9)
C38D_2 0.150(19) 0.131(14) 0.079(13) 0.011(11) 0.053(13) 0.009(15)
C39B_2 0.037(5) 0.017(4) 0.031(4) -0.008(3) -0.002(3) -0.009(3)
C40B_2 0.030(5) 0.027(4) 0.026(4) -0.008(3) 0.003(3) -0.004(3)
C41B_2 0.044(5) 0.030(5) 0.026(4) -0.008(3) -0.002(3) -0.002(4)
C42B_2 0.046(5) 0.028(4) 0.027(4) -0.003(4) 0.001(4) -0.006(4)
C43B_2 0.047(6) 0.041(6) 0.037(5) -0.002(4) 0.006(4) -0.005(5)
C44B_2 0.041(6) 0.040(6) 0.043(5) -0.009(4) 0.005(4) -0.005(4)
C45B_2 0.054(6) 0.040(5) 0.033(5) -0.001(4) 0.007(4) -0.006(5)
C46B_2 0.057(7) 0.044(6) 0.037(5) -0.012(4) 0.005(4) -0.006(5)
C47B_2 0.082(9) 0.057(7) 0.041(6) -0.003(5) 0.022(6) -0.004(6)
C48B_2 0.080(9) 0.072(8) 0.038(6) -0.005(5) 0.013(5) 0.010(7)
C49B_2 0.023(4) 0.019(4) 0.037(5) -0.002(3) 0.007(3) -0.002(3)
C50B_2 0.029(5) 0.016(4) 0.040(5) 0.001(3) -0.001(3) -0.003(3)
C51B_2 0.024(4) 0.018(4) 0.040(5) -0.001(3) 0.008(3) -0.004(3)
C52B_2 0.032(5) 0.029(4) 0.039(5) -0.008(4) 0.009(4) -0.002(4)
C53B_2 0.033(5) 0.025(4) 0.031(4) -0.002(3) 0.006(3) -0.002(3)
C54B_2 0.049(6) 0.041(5) 0.027(5) -0.004(4) 0.009(4) -0.003(4)
C55B_2 0.037(6) 0.056(7) 0.043(5) 0.002(5) 0.011(4) 0.002(5)
C56B_2 0.045(6) 0.057(7) 0.049(6) 0.006(5) 0.015(5) 0.010(5)
C57B_2 0.045(6) 0.068(8) 0.057(7) 0.014(6) 0.018(5) 0.010(5)
C58B_2 0.116(15) 0.109(14) 0.068(9) 0.006(9) 0.05(1) 0.009(12)
C59B_2 0.057(5) 0.025(4) 0.036(4) -0.012(3) 0.015(4) -0.014(4)
C60B_2 0.034(4) 0.035(4) 0.028(4) -0.005(3) 0.006(3) -0.002(4)
C61B_2 0.051(6) 0.042(5) 0.032(4) -0.005(4) 0.010(4) 0.003(4)
C62B_2 0.046(5) 0.039(5) 0.038(5) -0.001(4) 0.011(4) -0.001(4)
C63B_2 0.054(6) 0.051(6) 0.036(5) 0.000(4) 0.008(4) 0.004(5)
C64B_2 0.047(6) 0.058(6) 0.037(5) 0.005(4) 0.010(4) 0.002(5)
C65B_2 0.056(7) 0.100(9) 0.043(5) 0.023(5) 0.014(5) 0.009(6)
C66B_2 0.076(8) 0.135(10) 0.063(7) 0.007(7) 0.031(7) 0.019(8)
C67B_2 0.086(8) 0.092(8) 0.041(5) 0.012(5) 0.015(5) 0.015(6)
C68B_2 0.117(13) 0.114(12) 0.053(7) -0.006(7) 0.021(7) 0.009(10)

loop_
_atom_type_symbol
_atom_type_description
_atom_type_scat_dispersion_real
_atom_type_scat_dispersion_imag
_atom_type_scat_source
C C 0.0181 0.0091 'International Tables Vol C Tables 4.2.6.8 and 6.1.1.4'
H H 0.0000 0.0000 'International Tables Vol C Tables 4.2.6.8 and 6.1.1.4'
S S 0.3331 0.5567 'International Tables Vol C Tables 4.2.6.8 and 6.1.1.4'

loop_
_geom_angle_atom_site_label_1
_geom_angle_atom_site_label_2
_geom_angle_atom_site_label_3
_geom_angle
C1A_1 S1A_1 C4A_1 91.7(5)
C2A_1 C1A_1 S1A_1 113.9(9)
C2A_1 C1A_1 H1A_1 123.0
S1A_1 C1A_1 H1A_1 123.1
C1A_1 C2A_1 C3A_1 113.(1)
C1A_1 C2A_1 H2A_1 123.5
C3A_1 C2A_1 H2A_1 123.5
C4A_1 C3A_1 C2A_1 111.2(10)
C4A_1 C3A_1 C29A_1 122.5(11)
C2A_1 C3A_1 C29A_1 126.2(11)
C3A_1 C4A_1 C5A_1 132.8(10)
C3A_1 C4A_1 S1A_1 110.2(7)
C5A_1 C4A_1 S1A_1 117.1(8)
C1C_1 S1C_1 C4C_1 91.8(9)
C2C_1 C1C_1 S1C_1 113.9(13)
C2C_1 C1C_1 H1C_1 123.0
S1C_1 C1C_1 H1C_1 123.0
C1C_1 C2C_1 C3C_1 112.9(15)
C1C_1 C2C_1 H2C_1 123.6
C3C_1 C2C_1 H2C_1 123.6
C29A_1 C3C_1 C4C_1 122(3)
C29A_1 C3C_1 C2C_1 126(3)
C4C_1 C3C_1 C2C_1 111.2(14)
C3C_1 C4C_1 C5C_1 136(2)
C3C_1 C4C_1 S1C_1 110.2(12)
C5C_1 C4C_1 S1C_1 113.6(19)
C6A_1 C5A_1 C4A_1 126.0(9)
C6A_1 C5A_1 S2A_1 112.4(7)
C4A_1 C5A_1 S2A_1 121.5(8)
C8A_1 S2A_1 C5A_1 90.8(5)
C5A_1 C6A_1 C7A_1 110.7(9)
C5A_1 C6A_1 H6A_1 124.6
C7A_1 C6A_1 H6A_1 124.6
C8A_1 C7A_1 C6A_1 114.4(9)
C8A_1 C7A_1 S3A_1 111.6(7)
C6A_1 C7A_1 S3A_1 133.9(8)
C7A_1 C8A_1 C9A_1 114.2(8)
C7A_1 C8A_1 S2A_1 111.6(7)
C9A_1 C8A_1 S2A_1 134.2(8)
C10A_1 C9A_1 C8A_1 111.8(9)
C10A_1 C9A_1 H9A_1 124.1
C8A_1 C9A_1 H9A_1 124.1
C7A_1 S3A_1 C10A_1 90.9(5)
C9A_1 C10A_1 C11A_1 127.5(9)
C9A_1 C10A_1 S3A_1 111.5(7)
C11A_1 C10A_1 S3A_1 120.9(7)
C6C_1 C5C_1 C4C_1 127.9(16)
C6C_1 C5C_1 S2C_1 112.7(11)
C4C_1 C5C_1 S2C_1 119.3(15)
C8C_1 S2C_1 C5C_1 90.9(8)
C5C_1 C6C_1 C7C_1 110.0(14)
C5C_1 C6C_1 H6C_1 125.0
C7C_1 C6C_1 H6C_1 125.0
C8C_1 C7C_1 C6C_1 115.2(13)
C8C_1 C7C_1 S3C_1 111.8(10)
C6C_1 C7C_1 S3C_1 133.0(13)
C7C_1 C8C_1 C9C_1 114.3(12)
C7C_1 C8C_1 S2C_1 111.2(10)
C9C_1 C8C_1 S2C_1 134.5(13)
C10C_1 C9C_1 C8C_1 110.9(14)
C10C_1 C9C_1 H9C_1 124.5
C8C_1 C9C_1 H9C_1 124.5
C7C_1 S3C_1 C10C_1 90.8(8)
C9C_1 C10C_1 C11A_1 129.3(13)
C9C_1 C10C_1 S3C_1 112.2(11)
C11A_1 C10C_1 S3C_1 116.9(12)
C12A_1 C11A_1 C10A_1 129.5(8)
C12A_1 C11A_1 C10C_1 129.2(9)
C12A_1 C11A_1 S4A_1 110.9(6)
C10A_1 C11A_1 S4A_1 119.5(7)
C10C_1 C11A_1 S4A_1 118.8(8)
C11A_1 S4A_1 C14A_1 92.3(4)
C11A_1 C12A_1 C13A_1 111.6(8)
C11A_1 C12A_1 C39A_1 124.8(8)
C13A_1 C12A_1 C39A_1 123.5(8)
C14A_1 C13A_1 C12A_1 113.0(8)
C14A_1 C13A_1 H13A_1 123.5
C12A_1 C13A_1 H13A_1 123.5
C13A_1 C14A_1 C15A_1 128.7(6)
C13A_1 C14A_1 S4A_1 112.0(6)
C15A_1 C14A_1 S4A_1 119.3(5)
C16A_1 C15A_1 C14A_1 129.9(6)
C16A_1 C15A_1 S5A_1 108.7(6)
C14A_1 C15A_1 S5A_1 121.3(5)
C15A_1 C16A_1 C17A_1 115.9(8)
C15A_1 C16A_1 H16A_1 122.0
C17A_1 C16A_1 H16A_1 122.0
C18A_1 C17A_1 C16A_1 111.9(8)
C18A_1 C17A_1 C49A_1 122.7(7)
C16A_1 C17A_1 C49A_1 125.2(7)
C15A_1 S5A_1 C18A_1 92.8(4)
C17A_1 C18A_1 C19A_1 134.0(8)
C17A_1 C18A_1 C19C_1 129.8(9)
C17A_1 C18A_1 S5A_1 110.5(6)
C19A_1 C18A_1 S5A_1 115.3(6)
C19C_1 C18A_1 S5A_1 118.9(8)
C20A_1 C19A_1 C18A_1 128.2(8)
C20A_1 C19A_1 S6A_1 111.4(7)
C18A_1 C19A_1 S6A_1 120.3(7)
C22A_1 S6A_1 C19A_1 91.4(5)
C21A_1 C20A_1 C19A_1 110.9(9)
C21A_1 C20A_1 H20A_1 124.5
C19A_1 C20A_1 H20A_1 124.5
C22A_1 C21A_1 C20A_1 115.3(9)
C22A_1 C21A_1 S7A_1 109.4(7)
C20A_1 C21A_1 S7A_1 135.3(9)
C21A_1 C22A_1 C23A_1 116.0(9)
C21A_1 C22A_1 S6A_1 111.0(7)
C23A_1 C22A_1 S6A_1 133.1(8)
C24A_1 C23A_1 C22A_1 111.5(9)
C24A_1 C23A_1 H23A_1 124.2
C22A_1 C23A_1 H23A_1 124.2
C21A_1 S7A_1 C24A_1 92.4(5)
C23A_1 C24A_1 C25A_1 125.4(9)
C23A_1 C24A_1 S7A_1 110.8(7)
C25A_1 C24A_1 S7A_1 123.9(8)
C20C_1 C19C_1 C18A_1 127.2(11)
C20C_1 C19C_1 S6C_1 111.3(10)
C18A_1 C19C_1 S6C_1 121.(1)
C22C_1 S6C_1 C19C_1 91.9(7)
C21C_1 C20C_1 C19C_1 110.5(13)
C21C_1 C20C_1 H20C_1 124.8
C19C_1 C20C_1 H20C_1 124.8
C22C_1 C21C_1 C20C_1 116.3(12)
C22C_1 C21C_1 S7C_1 109.4(10)
C20C_1 C21C_1 S7C_1 134.3(13)
C21C_1 C22C_1 C23C_1 115.8(12)
C21C_1 C22C_1 S6C_1 109.9(9)
C23C_1 C22C_1 S6C_1 134.3(12)
C24C_1 C23C_1 C22C_1 111.6(13)
C24C_1 C23C_1 H23C_1 124.2
C22C_1 C23C_1 H23C_1 124.2
C21C_1 S7C_1 C24C_1 92.5(7)
C23C_1 C24C_1 C25C_1 122.0(15)
C23C_1 C24C_1 S7C_1 110.8(11)
C25C_1 C24C_1 S7C_1 127.1(13)
C26A_1 C25A_1 C24A_1 129.8(10)
C26A_1 C25A_1 S8A_1 112.7(7)
C24A_1 C25A_1 S8A_1 117.5(8)
C25A_1 C26A_1 C27A_1 111.0(9)
C25A_1 C26A_1 C59A_1 127.(1)
C27A_1 C26A_1 C59A_1 122.(1)
C28A_1 C27A_1 C26A_1 114.8(9)
C28A_1 C27A_1 H27A_1 122.6
C26A_1 C27A_1 H27A_1 122.6
C27A_1 C28A_1 S8A_1 110.3(7)
C27A_1 C28A_1 H28A_1 124.8
S8A_1 C28A_1 H28A_1 124.8
C25A_1 S8A_1 C28A_1 91.2(5)
C26C_1 C25C_1 C24C_1 129.9(16)
C26C_1 C25C_1 S8C_1 112.7(12)
C24C_1 C25C_1 S8C_1 116.3(15)
C25C_1 C26C_1 C27C_1 110.6(14)
C25C_1 C26C_1 C59A_1 125.2(18)
C27C_1 C26C_1 C59A_1 124.1(19)
C28C_1 C27C_1 C26C_1 115.1(14)
C28C_1 C27C_1 H27C_1 122.5
C26C_1 C27C_1 H27C_1 122.5
C27C_1 C28C_1 S8C_1 110.3(12)
C27C_1 C28C_1 H28C_1 124.9
S8C_1 C28C_1 H28C_1 124.9
C25C_1 S8C_1 C28C_1 91.4(8)
C3C_1 C29A_1 C30A_1 114.2(19)
C3A_1 C29A_1 C30A_1 114.6(9)
C3A_1 C29A_1 H29A_1 108.6
C30A_1 C29A_1 H29A_1 108.6
C3A_1 C29A_1 H29B_1 108.6
C30A_1 C29A_1 H29B_1 108.6
H29A_1 C29A_1 H29B_1 107.6
C31A_1 C30A_1 C29A_1 111.6(8)
C31A_1 C30A_1 H30A_1 109.3
C29A_1 C30A_1 H30A_1 109.3
C31A_1 C30A_1 H30B_1 109.3
C29A_1 C30A_1 H30B_1 109.3
H30A_1 C30A_1 H30B_1 108.0
C32A_1 C31A_1 C30A_1 114.3(9)
C32A_1 C31A_1 H31A_1 108.7
C30A_1 C31A_1 H31A_1 108.7
C32A_1 C31A_1 H31B_1 108.7
C30A_1 C31A_1 H31B_1 108.7
H31A_1 C31A_1 H31B_1 107.6
C31A_1 C32A_1 C33A_1 112.9(10)
C31A_1 C32A_1 H32A_1 109.0
C33A_1 C32A_1 H32A_1 109.0
C31A_1 C32A_1 H32B_1 109.0
C33A_1 C32A_1 H32B_1 109.0
H32A_1 C32A_1 H32B_1 107.8
C34A_1 C33A_1 C32A_1 116.3(10)
C34A_1 C33A_1 H33A_1 108.2
C32A_1 C33A_1 H33A_1 108.2
C34A_1 C33A_1 H33B_1 108.2
C32A_1 C33A_1 H33B_1 108.2
H33A_1 C33A_1 H33B_1 107.4
C33A_1 C34A_1 C35A_1 112.5(11)
C33A_1 C34A_1 H34A_1 109.1
C35A_1 C34A_1 H34A_1 109.1
C33A_1 C34A_1 H34B_1 109.1
C35A_1 C34A_1 H34B_1 109.1
H34A_1 C34A_1 H34B_1 107.8
C36C_1 C35A_1 C34A_1 112.3(11)
C36A_1 C35A_1 C34A_1 112.3(11)
C36A_1 C35A_1 H35A_1 109.1
C34A_1 C35A_1 H35A_1 109.1
C36A_1 C35A_1 H35B_1 109.1
C34A_1 C35A_1 H35B_1 109.1
H35A_1 C35A_1 H35B_1 107.9
C35A_1 C36A_1 C37A_1 119.9(13)
C35A_1 C36A_1 H36A_1 107.3
C37A_1 C36A_1 H36A_1 107.3
C35A_1 C36A_1 H36B_1 107.3
C37A_1 C36A_1 H36B_1 107.3
H36A_1 C36A_1 H36B_1 106.9
C38A_1 C37A_1 C36A_1 114.0(15)
C38A_1 C37A_1 H37A_1 108.7
C36A_1 C37A_1 H37A_1 108.7
C38A_1 C37A_1 H37B_1 108.7
C36A_1 C37A_1 H37B_1 108.7
H37A_1 C37A_1 H37B_1 107.6
C37A_1 C38A_1 H38A_1 109.5
C37A_1 C38A_1 H38B_1 109.5
H38A_1 C38A_1 H38B_1 109.5
C37A_1 C38A_1 H38C_1 109.5
H38A_1 C38A_1 H38C_1 109.5
H38B_1 C38A_1 H38C_1 109.5
C35A_1 C36C_1 C37C_1 143(2)
C35A_1 C36C_1 H36C_1 101.2
C37C_1 C36C_1 H36C_1 101.2
C35A_1 C36C_1 H36D_1 101.2
C37C_1 C36C_1 H36D_1 101.2
H36C_1 C36C_1 H36D_1 104.5
C38C_1 C37C_1 C36C_1 113(2)
C38C_1 C37C_1 H37C_1 109.1
C36C_1 C37C_1 H37C_1 109.1
C38C_1 C37C_1 H37D_1 109.1
C36C_1 C37C_1 H37D_1 109.1
H37C_1 C37C_1 H37D_1 107.8
C37C_1 C38C_1 H38D_1 109.5
C37C_1 C38C_1 H38E_1 109.5
H38D_1 C38C_1 H38E_1 109.5
C37C_1 C38C_1 H38F_1 109.5
H38D_1 C38C_1 H38F_1 109.5
H38E_1 C38C_1 H38F_1 109.5
C12A_1 C39A_1 C40A_1 116.4(8)
C12A_1 C39A_1 H39A_1 108.2
C40A_1 C39A_1 H39A_1 108.2
C12A_1 C39A_1 H39B_1 108.2
C40A_1 C39A_1 H39B_1 108.2
H39A_1 C39A_1 H39B_1 107.3
C41A_1 C40A_1 C39A_1 109.7(8)
C41A_1 C40A_1 H40A_1 109.7
C39A_1 C40A_1 H40A_1 109.7
C41A_1 C40A_1 H40B_1 109.7
C39A_1 C40A_1 H40B_1 109.7
H40A_1 C40A_1 H40B_1 108.2
C42A_1 C41A_1 C40A_1 116.1(8)
C42A_1 C41A_1 H41A_1 108.3
C40A_1 C41A_1 H41A_1 108.3
C42A_1 C41A_1 H41B_1 108.3
C40A_1 C41A_1 H41B_1 108.3
H41A_1 C41A_1 H41B_1 107.4
C41A_1 C42A_1 C43A_1 111.5(8)
C41A_1 C42A_1 H42A_1 109.3
C43A_1 C42A_1 H42A_1 109.3
C41A_1 C42A_1 H42B_1 109.3
C43A_1 C42A_1 H42B_1 109.3
H42A_1 C42A_1 H42B_1 108.0
C44A_1 C43A_1 C42A_1 114.5(9)
C44A_1 C43A_1 H43A_1 108.6
C42A_1 C43A_1 H43A_1 108.6
C44A_1 C43A_1 H43B_1 108.6
C42A_1 C43A_1 H43B_1 108.6
H43A_1 C43A_1 H43B_1 107.6
C45A_1 C44A_1 C43A_1 113.5(9)
C45A_1 C44A_1 H44A_1 108.9
C43A_1 C44A_1 H44A_1 108.9
C45A_1 C44A_1 H44B_1 108.9
C43A_1 C44A_1 H44B_1 108.9
H44A_1 C44A_1 H44B_1 107.7
C44A_1 C45A_1 C46A_1 115.8(9)
C44A_1 C45A_1 H45A_1 108.3
C46A_1 C45A_1 H45A_1 108.3
C44A_1 C45A_1 H45B_1 108.3
C46A_1 C45A_1 H45B_1 108.3
H45A_1 C45A_1 H45B_1 107.4
C47A_1 C46A_1 C45A_1 115.1(10)
C47A_1 C46A_1 H46A_1 108.5
C45A_1 C46A_1 H46A_1 108.5
C47A_1 C46A_1 H46B_1 108.5
C45A_1 C46A_1 H46B_1 108.5
H46A_1 C46A_1 H46B_1 107.5
C46A_1 C47A_1 C48A_1 118.2(13)
C46A_1 C47A_1 H47A_1 107.8
C48A_1 C47A_1 H47A_1 107.8
C46A_1 C47A_1 H47B_1 107.8
C48A_1 C47A_1 H47B_1 107.8
H47A_1 C47A_1 H47B_1 107.1
C47A_1 C48A_1 H48A_1 109.5
C47A_1 C48A_1 H48B_1 109.5
H48A_1 C48A_1 H48B_1 109.5
C47A_1 C48A_1 H48C_1 109.5
H48A_1 C48A_1 H48C_1 109.5
H48B_1 C48A_1 H48C_1 109.5
C50A_1 C49A_1 C17A_1 116.3(7)
C50A_1 C49A_1 H49A_1 108.2
C17A_1 C49A_1 H49A_1 108.2
C50A_1 C49A_1 H49B_1 108.2
C17A_1 C49A_1 H49B_1 108.2
H49A_1 C49A_1 H49B_1 107.4
C49A_1 C50A_1 C51A_1 110.3(7)
C49A_1 C50A_1 H50A_1 109.6
C51A_1 C50A_1 H50A_1 109.6
C49A_1 C50A_1 H50B_1 109.6
C51A_1 C50A_1 H50B_1 109.6
H50A_1 C50A_1 H50B_1 108.1
C52A_1 C51A_1 C50A_1 116.2(7)
C52A_1 C51A_1 H51A_1 108.2
C50A_1 C51A_1 H51A_1 108.2
C52A_1 C51A_1 H51B_1 108.2
C50A_1 C51A_1 H51B_1 108.2
H51A_1 C51A_1 H51B_1 107.4
C51A_1 C52A_1 C53A_1 112.5(8)
C51A_1 C52A_1 H52A_1 109.1
C53A_1 C52A_1 H52A_1 109.1
C51A_1 C52A_1 H52B_1 109.1
C53A_1 C52A_1 H52B_1 109.1
H52A_1 C52A_1 H52B_1 107.8
C54A_1 C53A_1 C52A_1 115.2(8)
C54A_1 C53A_1 H53A_1 108.5
C52A_1 C53A_1 H53A_1 108.5
C54A_1 C53A_1 H53B_1 108.5
C52A_1 C53A_1 H53B_1 108.5
H53A_1 C53A_1 H53B_1 107.5
C53A_1 C54A_1 C55A_1 111.6(9)
C53A_1 C54A_1 H54A_1 109.3
C55A_1 C54A_1 H54A_1 109.3
C53A_1 C54A_1 H54B_1 109.3
C55A_1 C54A_1 H54B_1 109.3
H54A_1 C54A_1 H54B_1 108.0
C54A_1 C55A_1 C56A_1 111.7(10)
C54A_1 C55A_1 H55A_1 109.3
C56A_1 C55A_1 H55A_1 109.3
C54A_1 C55A_1 H55B_1 109.3
C56A_1 C55A_1 H55B_1 109.3
H55A_1 C55A_1 H55B_1 107.9
C55A_1 C56A_1 C57A_1 110.1(11)
C55A_1 C56A_1 H56A_1 109.6
C57A_1 C56A_1 H56A_1 109.6
C55A_1 C56A_1 H56B_1 109.6
C57A_1 C56A_1 H56B_1 109.6
H56A_1 C56A_1 H56B_1 108.1
C56A_1 C57A_1 C58A_1 106.9(14)
C56A_1 C57A_1 H57A_1 110.3
C58A_1 C57A_1 H57A_1 110.3
C56A_1 C57A_1 H57B_1 110.3
C58A_1 C57A_1 H57B_1 110.3
H57A_1 C57A_1 H57B_1 108.6
C57A_1 C58A_1 H58A_1 109.5
C57A_1 C58A_1 H58B_1 109.5
H58A_1 C58A_1 H58B_1 109.5
C57A_1 C58A_1 H58C_1 109.5
H58A_1 C58A_1 H58C_1 109.5
H58B_1 C58A_1 H58C_1 109.5
C26A_1 C59A_1 C60A_1 116.5(9)
C60A_1 C59A_1 C26C_1 117.2(13)
C26A_1 C59A_1 H59A_1 108.2
C60A_1 C59A_1 H59A_1 108.2
C26A_1 C59A_1 H59B_1 108.2
C60A_1 C59A_1 H59B_1 108.2
H59A_1 C59A_1 H59B_1 107.3
C59A_1 C60A_1 C61A_1 111.2(9)
C59A_1 C60A_1 H60A_1 109.4
C61A_1 C60A_1 H60A_1 109.4
C59A_1 C60A_1 H60B_1 109.4
C61A_1 C60A_1 H60B_1 109.4
H60A_1 C60A_1 H60B_1 108.0
C60A_1 C61A_1 C62A_1 116.4(10)
C60A_1 C61A_1 H61A_1 108.2
C62A_1 C61A_1 H61A_1 108.2
C60A_1 C61A_1 H61B_1 108.2
C62A_1 C61A_1 H61B_1 108.2
H61A_1 C61A_1 H61B_1 107.3
C63A_1 C62A_1 C61A_1 114.6(10)
C63A_1 C62A_1 H62A_1 108.6
C61A_1 C62A_1 H62A_1 108.6
C63A_1 C62A_1 H62B_1 108.6
C61A_1 C62A_1 H62B_1 108.6
H62A_1 C62A_1 H62B_1 107.6
C62A_1 C63A_1 C64A_1 115.7(11)
C62A_1 C63A_1 H63A_1 108.3
C64A_1 C63A_1 H63A_1 108.3
C62A_1 C63A_1 H63B_1 108.3
C64A_1 C63A_1 H63B_1 108.3
H63A_1 C63A_1 H63B_1 107.4
C65A_1 C64A_1 C63A_1 116.4(11)
C65A_1 C64A_1 H64A_1 108.2
C63A_1 C64A_1 H64A_1 108.2
C65A_1 C64A_1 H64B_1 108.2
C63A_1 C64A_1 H64B_1 108.2
H64A_1 C64A_1 H64B_1 107.3
C64A_1 C65A_1 C66A_1 119.2(12)
C64A_1 C65A_1 H65A_1 107.5
C66A_1 C65A_1 H65A_1 107.5
C64A_1 C65A_1 H65B_1 107.5
C66A_1 C65A_1 H65B_1 107.5
H65A_1 C65A_1 H65B_1 107.0
C65A_1 C66A_1 C67A_1 109.2(11)
C65A_1 C66A_1 H66A_1 109.8
C67A_1 C66A_1 H66A_1 109.8
C65A_1 C66A_1 H66B_1 109.8
C67A_1 C66A_1 H66B_1 109.8
H66A_1 C66A_1 H66B_1 108.3
C68A_1 C67A_1 C66A_1 110.4(11)
C68A_1 C67A_1 H67A_1 109.6
C66A_1 C67A_1 H67A_1 109.6
C68A_1 C67A_1 H67B_1 109.6
C66A_1 C67A_1 H67B_1 109.6
H67A_1 C67A_1 H67B_1 108.1
C67A_1 C68A_1 H68A_1 109.5
C67A_1 C68A_1 H68B_1 109.5
H68A_1 C68A_1 H68B_1 109.5
C67A_1 C68A_1 H68C_1 109.5
H68A_1 C68A_1 H68C_1 109.5
H68B_1 C68A_1 H68C_1 109.5
C1B_2 S1B_2 C4B_2 92.5(5)
C2B_2 C1B_2 S1B_2 112.4(8)
C2B_2 C1B_2 H1B_2 123.8
S1B_2 C1B_2 H1B_2 123.8
C1B_2 C2B_2 C3B_2 112.5(10)
C1B_2 C2B_2 H2B_2 123.7
C3B_2 C2B_2 H2B_2 123.7
C4B_2 C3B_2 C2B_2 112.4(9)
C4B_2 C3B_2 C29B_2 123.4(12)
C2B_2 C3B_2 C29B_2 124.1(12)
C3B_2 C4B_2 C5B_2 134.(1)
C3B_2 C4B_2 S1B_2 110.2(7)
C5B_2 C4B_2 S1B_2 115.8(9)
C1D_2 S1D_2 C4D_2 92.4(9)
C2D_2 C1D_2 S1D_2 112.7(12)
C2D_2 C1D_2 H1D_2 123.7
S1D_2 C1D_2 H1D_2 123.7
C1D_2 C2D_2 C3D_2 112.3(14)
C1D_2 C2D_2 H2D_2 123.9
C3D_2 C2D_2 H2D_2 123.9
C4D_2 C3D_2 C29B_2 118(3)
C4D_2 C3D_2 C2D_2 112.5(14)
C29B_2 C3D_2 C2D_2 129(3)
C3D_2 C4D_2 C5D_2 133(2)
C3D_2 C4D_2 S1D_2 110.2(11)
C5D_2 C4D_2 S1D_2 116(2)
C6B_2 C5B_2 C4B_2 126.(1)
C6B_2 C5B_2 S2B_2 112.7(7)
C4B_2 C5B_2 S2B_2 121.4(8)
C8B_2 S2B_2 C5B_2 91.4(5)
C5B_2 C6B_2 C7B_2 110.7(9)
C5B_2 C6B_2 H6B_2 124.6
C7B_2 C6B_2 H6B_2 124.6
C8B_2 C7B_2 C6B_2 114.5(8)
C8B_2 C7B_2 S3B_2 110.2(7)
C6B_2 C7B_2 S3B_2 135.3(8)
C7B_2 C8B_2 C9B_2 115.1(9)
C7B_2 C8B_2 S2B_2 110.8(7)
C9B_2 C8B_2 S2B_2 134.1(8)
C10B_2 C9B_2 C8B_2 110.7(9)
C10B_2 C9B_2 H9B_2 124.6
C8B_2 C9B_2 H9B_2 124.6
C7B_2 S3B_2 C10B_2 92.6(5)
C9B_2 C10B_2 C11B_2 125.3(9)
C9B_2 C10B_2 S3B_2 111.4(7)
C11B_2 C10B_2 S3B_2 122.7(8)
C6D_2 C5D_2 C4D_2 123.7(17)
C6D_2 C5D_2 S2D_2 112.2(11)
C4D_2 C5D_2 S2D_2 124.2(16)
C8D_2 S2D_2 C5D_2 91.6(7)
C5D_2 C6D_2 C7D_2 111.8(13)
C5D_2 C6D_2 H6D_2 124.1
C7D_2 C6D_2 H6D_2 124.1
C8D_2 C7D_2 C6D_2 113.7(12)
C8D_2 C7D_2 S3D_2 110.6(10)
C6D_2 C7D_2 S3D_2 135.7(13)
C7D_2 C8D_2 C9D_2 114.5(12)
C7D_2 C8D_2 S2D_2 110.7(10)
C9D_2 C8D_2 S2D_2 134.8(13)
C10D_2 C9D_2 C8D_2 111.0(14)
C10D_2 C9D_2 H9D_2 124.5
C8D_2 C9D_2 H9D_2 124.5
C7D_2 S3D_2 C10D_2 92.0(8)
C9D_2 C10D_2 C11B_2 133.0(13)
C9D_2 C10D_2 S3D_2 111.8(11)
C11B_2 C10D_2 S3D_2 115.1(11)
C12B_2 C11B_2 C10B_2 126.7(9)
C12B_2 C11B_2 C10D_2 135.4(10)
C12B_2 C11B_2 S4B_2 112.0(6)
C10B_2 C11B_2 S4B_2 120.9(7)
C10D_2 C11B_2 S4B_2 112.5(8)
C11B_2 S4B_2 C14B_2 91.7(4)
C11B_2 C12B_2 C13B_2 111.4(8)
C11B_2 C12B_2 C39B_2 124.8(8)
C13B_2 C12B_2 C39B_2 123.6(8)
C14B_2 C13B_2 C12B_2 113.7(8)
C14B_2 C13B_2 H13B_2 123.2
C12B_2 C13B_2 H13B_2 123.2
C13B_2 C14B_2 C15B_2 129.6(7)
C13B_2 C14B_2 S4B_2 111.0(7)
C15B_2 C14B_2 S4B_2 119.3(5)
C16B_2 C15B_2 C14B_2 129.5(7)
C16B_2 C15B_2 S5B_2 109.0(6)
C14B_2 C15B_2 S5B_2 121.5(5)
C15B_2 C16B_2 C17B_2 116.2(8)
C15B_2 C16B_2 H16B_2 121.9
C17B_2 C16B_2 H16B_2 121.9
C18B_2 C17B_2 C16B_2 111.4(8)
C18B_2 C17B_2 C49B_2 123.1(8)
C16B_2 C17B_2 C49B_2 125.5(8)
C15B_2 S5B_2 C18B_2 92.9(4)
C17B_2 C18B_2 C19B_2 134.1(8)
C17B_2 C18B_2 C19D_2 128.8(9)
C17B_2 C18B_2 S5B_2 110.5(6)
C19B_2 C18B_2 S5B_2 115.0(7)
C19D_2 C18B_2 S5B_2 120.6(8)
C20B_2 C19B_2 C18B_2 129.0(9)
C20B_2 C19B_2 S6B_2 112.3(7)
C18B_2 C19B_2 S6B_2 118.4(7)
C22B_2 S6B_2 C19B_2 91.1(5)
C21B_2 C20B_2 C19B_2 109.5(9)
C21B_2 C20B_2 H20B_2 125.3
C19B_2 C20B_2 H20B_2 125.3
C22B_2 C21B_2 C20B_2 115.6(9)
C22B_2 C21B_2 S7B_2 110.1(7)
C20B_2 C21B_2 S7B_2 134.3(9)
C21B_2 C22B_2 C23B_2 116.8(9)
C21B_2 C22B_2 S6B_2 111.4(7)
C23B_2 C22B_2 S6B_2 131.8(8)
C24B_2 C23B_2 C22B_2 110.8(9)
C24B_2 C23B_2 H23B_2 124.6
C22B_2 C23B_2 H23B_2 124.6
C21B_2 S7B_2 C24B_2 92.0(5)
C23B_2 C24B_2 C25B_2 125.5(10)
C23B_2 C24B_2 S7B_2 110.3(7)
C25B_2 C24B_2 S7B_2 124.2(8)
C20D_2 C19D_2 C18B_2 121.8(12)
C20D_2 C19D_2 S6D_2 113.0(11)
C18B_2 C19D_2 S6D_2 125.0(11)
C19D_2 S6D_2 C22D_2 90.5(7)
C21D_2 C20D_2 C19D_2 109.6(13)
C21D_2 C20D_2 H20D_2 125.2
C19D_2 C20D_2 H20D_2 125.2
C22D_2 C21D_2 C20D_2 114.8(12)
C22D_2 C21D_2 S7D_2 111.4(10)
C20D_2 C21D_2 S7D_2 133.8(13)
C21D_2 C22D_2 C23D_2 116.1(12)
C21D_2 C22D_2 S6D_2 112.1(10)
C23D_2 C22D_2 S6D_2 131.7(13)
C24D_2 C23D_2 C22D_2 110.2(13)
C24D_2 C23D_2 H23D_2 124.9
C22D_2 C23D_2 H23D_2 124.9
C21D_2 S7D_2 C24D_2 90.6(7)
C23D_2 C24D_2 C25D_2 124.2(15)
C23D_2 C24D_2 S7D_2 111.7(11)
C25D_2 C24D_2 S7D_2 124.0(13)
C26B_2 C25B_2 C24B_2 130.1(12)
C26B_2 C25B_2 S8B_2 111.9(8)
C24B_2 C25B_2 S8B_2 117.9(10)
C25B_2 C26B_2 C27B_2 110.5(9)
C25B_2 C26B_2 C59B_2 126.5(15)
C27B_2 C26B_2 C59B_2 122.9(14)
C28B_2 C27B_2 C26B_2 115.2(10)
C28B_2 C27B_2 H27B_2 122.4
C26B_2 C27B_2 H27B_2 122.4
C27B_2 C28B_2 S8B_2 110.9(8)
C27B_2 C28B_2 H28B_2 124.5
S8B_2 C28B_2 H28B_2 124.5
C25B_2 S8B_2 C28B_2 91.5(5)
C26D_2 C25D_2 C24D_2 131(2)
C26D_2 C25D_2 S8D_2 111.8(11)
C24D_2 C25D_2 S8D_2 117(2)
C25D_2 C26D_2 C27D_2 110.5(13)
C25D_2 C26D_2 C59B_2 126(3)
C27D_2 C26D_2 C59B_2 124(3)
C28D_2 C27D_2 C26D_2 115.2(13)
C28D_2 C27D_2 H27D_2 122.4
C26D_2 C27D_2 H27D_2 122.4
C27D_2 C28D_2 S8D_2 110.9(12)
C27D_2 C28D_2 H28D_2 124.5
S8D_2 C28D_2 H28D_2 124.5
C25D_2 S8D_2 C28D_2 91.6(8)
C3D_2 C29B_2 C30B_2 112(2)
C30B_2 C29B_2 C3B_2 115.7(10)
C30B_2 C29B_2 H29A_2 108.3
C3B_2 C29B_2 H29A_2 108.3
C30B_2 C29B_2 H29B_2 108.3
C3B_2 C29B_2 H29B_2 108.3
H29A_2 C29B_2 H29B_2 107.4
C31B_2 C30B_2 C29B_2 112.2(8)
C31B_2 C30B_2 H30A_2 109.2
C29B_2 C30B_2 H30A_2 109.2
C31B_2 C30B_2 H30B_2 109.2
C29B_2 C30B_2 H30B_2 109.2
H30A_2 C30B_2 H30B_2 107.9
C32B_2 C31B_2 C30B_2 114.5(9)
C32B_2 C31B_2 H31A_2 108.6
C30B_2 C31B_2 H31A_2 108.6
C32B_2 C31B_2 H31B_2 108.6
C30B_2 C31B_2 H31B_2 108.6
H31A_2 C31B_2 H31B_2 107.6
C31B_2 C32B_2 C33B_2 113.2(10)
C31B_2 C32B_2 H32A_2 108.9
C33B_2 C32B_2 H32A_2 108.9
C31B_2 C32B_2 H32B_2 108.9
C33B_2 C32B_2 H32B_2 108.9
H32A_2 C32B_2 H32B_2 107.8
C34B_2 C33B_2 C32B_2 116.2(11)
C34B_2 C33B_2 H33A_2 108.2
C32B_2 C33B_2 H33A_2 108.2
C34B_2 C33B_2 H33B_2 108.2
C32B_2 C33B_2 H33B_2 108.2
H33A_2 C33B_2 H33B_2 107.4
C33B_2 C34B_2 C35B_2 111.2(12)
C33B_2 C34B_2 H34A_2 109.4
C35B_2 C34B_2 H34A_2 109.4
C33B_2 C34B_2 H34B_2 109.4
C35B_2 C34B_2 H34B_2 109.4
H34A_2 C34B_2 H34B_2 108.0
C36D_2 C35B_2 C34B_2 113.9(13)
C36B_2 C35B_2 C34B_2 113.9(13)
C36B_2 C35B_2 H35A_2 108.8
C34B_2 C35B_2 H35A_2 108.8
C36B_2 C35B_2 H35B_2 108.8
C34B_2 C35B_2 H35B_2 108.8
H35A_2 C35B_2 H35B_2 107.7
C35B_2 C36B_2 C37B_2 124.1(16)
C35B_2 C36B_2 H36A_2 106.3
C37B_2 C36B_2 H36A_2 106.3
C35B_2 C36B_2 H36B_2 106.3
C37B_2 C36B_2 H36B_2 106.3
H36A_2 C36B_2 H36B_2 106.4
C38B_2 C37B_2 C36B_2 113.0(18)
C38B_2 C37B_2 H37A_2 109.0
C36B_2 C37B_2 H37A_2 109.0
C38B_2 C37B_2 H37B_2 109.0
C36B_2 C37B_2 H37B_2 109.0
H37A_2 C37B_2 H37B_2 107.8
C37B_2 C38B_2 H38A_2 109.5
C37B_2 C38B_2 H38B_2 109.5
H38A_2 C38B_2 H38B_2 109.5
C37B_2 C38B_2 H38C_2 109.5
H38A_2 C38B_2 H38C_2 109.5
H38B_2 C38B_2 H38C_2 109.5
C35B_2 C36D_2 C37D_2 148(2)
C35B_2 C36D_2 H36C_2 99.9
C37D_2 C36D_2 H36C_2 99.9
C35B_2 C36D_2 H36D_2 99.9
C37D_2 C36D_2 H36D_2 99.9
H36C_2 C36D_2 H36D_2 104.1
C38D_2 C37D_2 C36D_2 109(2)
C38D_2 C37D_2 H37C_2 109.8
C36D_2 C37D_2 H37C_2 109.8
C38D_2 C37D_2 H37D_2 109.8
C36D_2 C37D_2 H37D_2 109.8
H37C_2 C37D_2 H37D_2 108.3
C37D_2 C38D_2 H38D_2 109.5
C37D_2 C38D_2 H38E_2 109.5
H38D_2 C38D_2 H38E_2 109.5
C37D_2 C38D_2 H38F_2 109.5
H38D_2 C38D_2 H38F_2 109.5
H38E_2 C38D_2 H38F_2 109.5
C12B_2 C39B_2 C40B_2 116.7(7)
C12B_2 C39B_2 H39A_2 108.1
C40B_2 C39B_2 H39A_2 108.1
C12B_2 C39B_2 H39B_2 108.1
C40B_2 C39B_2 H39B_2 108.1
H39A_2 C39B_2 H39B_2 107.3
C41B_2 C40B_2 C39B_2 109.5(8)
C41B_2 C40B_2 H40A_2 109.8
C39B_2 C40B_2 H40A_2 109.8
C41B_2 C40B_2 H40B_2 109.8
C39B_2 C40B_2 H40B_2 109.8
H40A_2 C40B_2 H40B_2 108.2
C40B_2 C41B_2 C42B_2 114.9(8)
C40B_2 C41B_2 H41A_2 108.5
C42B_2 C41B_2 H41A_2 108.5
C40B_2 C41B_2 H41B_2 108.5
C42B_2 C41B_2 H41B_2 108.5
H41A_2 C41B_2 H41B_2 107.5
C43B_2 C42B_2 C41B_2 110.3(9)
C43B_2 C42B_2 H42A_2 109.6
C41B_2 C42B_2 H42A_2 109.6
C43B_2 C42B_2 H42B_2 109.6
C41B_2 C42B_2 H42B_2 109.6
H42A_2 C42B_2 H42B_2 108.1
C42B_2 C43B_2 C44B_2 114.6(9)
C42B_2 C43B_2 H43A_2 108.6
C44B_2 C43B_2 H43A_2 108.6
C42B_2 C43B_2 H43B_2 108.6
C44B_2 C43B_2 H43B_2 108.6
H43A_2 C43B_2 H43B_2 107.6
C45B_2 C44B_2 C43B_2 113.9(9)
C45B_2 C44B_2 H44A_2 108.8
C43B_2 C44B_2 H44A_2 108.8
C45B_2 C44B_2 H44B_2 108.8
C43B_2 C44B_2 H44B_2 108.8
H44A_2 C44B_2 H44B_2 107.7
C44B_2 C45B_2 C46B_2 116.1(10)
C44B_2 C45B_2 H45A_2 108.3
C46B_2 C45B_2 H45A_2 108.3
C44B_2 C45B_2 H45B_2 108.3
C46B_2 C45B_2 H45B_2 108.3
H45A_2 C45B_2 H45B_2 107.4
C47B_2 C46B_2 C45B_2 115.3(10)
C47B_2 C46B_2 H46A_2 108.4
C45B_2 C46B_2 H46A_2 108.4
C47B_2 C46B_2 H46B_2 108.4
C45B_2 C46B_2 H46B_2 108.4
H46A_2 C46B_2 H46B_2 107.5
C46B_2 C47B_2 C48B_2 118.0(12)
C46B_2 C47B_2 H47A_2 107.8
C48B_2 C47B_2 H47A_2 107.8
C46B_2 C47B_2 H47B_2 107.8
C48B_2 C47B_2 H47B_2 107.8
H47A_2 C47B_2 H47B_2 107.1
C47B_2 C48B_2 H48A_2 109.5
C47B_2 C48B_2 H48B_2 109.5
H48A_2 C48B_2 H48B_2 109.5
C47B_2 C48B_2 H48C_2 109.5
H48A_2 C48B_2 H48C_2 109.5
H48B_2 C48B_2 H48C_2 109.5
C50B_2 C49B_2 C17B_2 116.5(7)
C50B_2 C49B_2 H49A_2 108.2
C17B_2 C49B_2 H49A_2 108.2
C50B_2 C49B_2 H49B_2 108.2
C17B_2 C49B_2 H49B_2 108.2
H49A_2 C49B_2 H49B_2 107.3
C49B_2 C50B_2 C51B_2 109.7(7)
C49B_2 C50B_2 H50A_2 109.7
C51B_2 C50B_2 H50A_2 109.7
C49B_2 C50B_2 H50B_2 109.7
C51B_2 C50B_2 H50B_2 109.7
H50A_2 C50B_2 H50B_2 108.2
C52B_2 C51B_2 C50B_2 116.0(8)
C52B_2 C51B_2 H51A_2 108.3
C50B_2 C51B_2 H51A_2 108.3
C52B_2 C51B_2 H51B_2 108.3
C50B_2 C51B_2 H51B_2 108.3
H51A_2 C51B_2 H51B_2 107.4
C51B_2 C52B_2 C53B_2 112.5(8)
C51B_2 C52B_2 H52A_2 109.1
C53B_2 C52B_2 H52A_2 109.1
C51B_2 C52B_2 H52B_2 109.1
C53B_2 C52B_2 H52B_2 109.1
H52A_2 C52B_2 H52B_2 107.8
C54B_2 C53B_2 C52B_2 115.6(8)
C54B_2 C53B_2 H53A_2 108.4
C52B_2 C53B_2 H53A_2 108.4
C54B_2 C53B_2 H53B_2 108.4
C52B_2 C53B_2 H53B_2 108.4
H53A_2 C53B_2 H53B_2 107.4
C53B_2 C54B_2 C55B_2 112.0(9)
C53B_2 C54B_2 H54A_2 109.2
C55B_2 C54B_2 H54A_2 109.2
C53B_2 C54B_2 H54B_2 109.2
C55B_2 C54B_2 H54B_2 109.2
H54A_2 C54B_2 H54B_2 107.9
C54B_2 C55B_2 C56B_2 112.2(10)
C54B_2 C55B_2 H55A_2 109.2
C56B_2 C55B_2 H55A_2 109.2
C54B_2 C55B_2 H55B_2 109.2
C56B_2 C55B_2 H55B_2 109.2
H55A_2 C55B_2 H55B_2 107.9
C55B_2 C56B_2 C57B_2 111.4(11)
C55B_2 C56B_2 H56A_2 109.4
C57B_2 C56B_2 H56A_2 109.4
C55B_2 C56B_2 H56B_2 109.4
C57B_2 C56B_2 H56B_2 109.4
H56A_2 C56B_2 H56B_2 108.0
C58B_2 C57B_2 C56B_2 108.1(14)
C58B_2 C57B_2 H57A_2 110.1
C56B_2 C57B_2 H57A_2 110.1
C58B_2 C57B_2 H57B_2 110.1
C56B_2 C57B_2 H57B_2 110.1
H57A_2 C57B_2 H57B_2 108.4
C57B_2 C58B_2 H58A_2 109.5
C57B_2 C58B_2 H58B_2 109.5
H58A_2 C58B_2 H58B_2 109.5
C57B_2 C58B_2 H58C_2 109.5
H58A_2 C58B_2 H58C_2 109.5
H58B_2 C58B_2 H58C_2 109.5
C26B_2 C59B_2 C60B_2 117.2(11)
C60B_2 C59B_2 C26D_2 117.4(18)
C26B_2 C59B_2 H59A_2 108.0
C60B_2 C59B_2 H59A_2 108.0
C26B_2 C59B_2 H59B_2 108.0
C60B_2 C59B_2 H59B_2 108.0
H59A_2 C59B_2 H59B_2 107.2
C61B_2 C60B_2 C59B_2 111.0(9)
C61B_2 C60B_2 H60A_2 109.4
C59B_2 C60B_2 H60A_2 109.4
C61B_2 C60B_2 H60B_2 109.4
C59B_2 C60B_2 H60B_2 109.4
H60A_2 C60B_2 H60B_2 108.0
C60B_2 C61B_2 C62B_2 114.9(10)
C60B_2 C61B_2 H61A_2 108.5
C62B_2 C61B_2 H61A_2 108.5
C60B_2 C61B_2 H61B_2 108.5
C62B_2 C61B_2 H61B_2 108.5
H61A_2 C61B_2 H61B_2 107.5
C63B_2 C62B_2 C61B_2 113.2(10)
C63B_2 C62B_2 H62A_2 108.9
C61B_2 C62B_2 H62A_2 108.9
C63B_2 C62B_2 H62B_2 108.9
C61B_2 C62B_2 H62B_2 108.9
H62A_2 C62B_2 H62B_2 107.8
C62B_2 C63B_2 C64B_2 114.6(11)
C62B_2 C63B_2 H63A_2 108.6
C64B_2 C63B_2 H63A_2 108.6
C62B_2 C63B_2 H63B_2 108.6
C64B_2 C63B_2 H63B_2 108.6
H63A_2 C63B_2 H63B_2 107.6
C65B_2 C64B_2 C63B_2 115.8(13)
C65B_2 C64B_2 H64A_2 108.3
C63B_2 C64B_2 H64A_2 108.3
C65B_2 C64B_2 H64B_2 108.3
C63B_2 C64B_2 H64B_2 108.3
H64A_2 C64B_2 H64B_2 107.4
C64B_2 C65B_2 C66B_2 120.6(15)
C64B_2 C65B_2 H65A_2 107.2
C66B_2 C65B_2 H65A_2 107.2
C64B_2 C65B_2 H65B_2 107.2
C66B_2 C65B_2 H65B_2 107.2
H65A_2 C65B_2 H65B_2 106.8
C65B_2 C66B_2 C67B_2 106.5(14)
C65B_2 C66B_2 H66A_2 110.4
C67B_2 C66B_2 H66A_2 110.4
C65B_2 C66B_2 H66B_2 110.4
C67B_2 C66B_2 H66B_2 110.4
H66A_2 C66B_2 H66B_2 108.6
C68B_2 C67B_2 C66B_2 109.8(13)
C68B_2 C67B_2 H67A_2 109.7
C66B_2 C67B_2 H67A_2 109.7
C68B_2 C67B_2 H67B_2 109.7
C66B_2 C67B_2 H67B_2 109.7
H67A_2 C67B_2 H67B_2 108.2
C67B_2 C68B_2 H68A_2 109.5
C67B_2 C68B_2 H68B_2 109.5
H68A_2 C68B_2 H68B_2 109.5
C67B_2 C68B_2 H68C_2 109.5
H68A_2 C68B_2 H68C_2 109.5
H68B_2 C68B_2 H68C_2 109.5

loop_
_geom_bond_atom_site_label_1
_geom_bond_atom_site_label_2
_geom_bond_distance
S1A_1 C1A_1 1.682(11)
S1A_1 C4A_1 1.753(10)
C1A_1 C2A_1 1.328(16)
C1A_1 H1A_1 0.9400
C2A_1 C3A_1 1.442(14)
C2A_1 H2A_1 0.9400
C3A_1 C4A_1 1.385(14)
C3A_1 C29A_1 1.535(16)
C4A_1 C5A_1 1.453(14)
S1C_1 C1C_1 1.681(15)
S1C_1 C4C_1 1.748(14)
C1C_1 C2C_1 1.33(2)
C1C_1 H1C_1 0.9400
C2C_1 C3C_1 1.443(17)
C2C_1 H2C_1 0.9400
C3C_1 C29A_1 1.33(2)
C3C_1 C4C_1 1.387(17)
C4C_1 C5C_1 1.46(3)
C5A_1 C6A_1 1.387(14)
C5A_1 S2A_1 1.746(10)
S2A_1 C8A_1 1.713(10)
C6A_1 C7A_1 1.401(13)
C6A_1 H6A_1 0.9400
C7A_1 C8A_1 1.382(13)
C7A_1 S3A_1 1.715(10)
C8A_1 C9A_1 1.426(13)
C9A_1 C10A_1 1.361(14)
C9A_1 H9A_1 0.9400
S3A_1 C10A_1 1.789(10)
C10A_1 C11A_1 1.444(13)
C5C_1 C6C_1 1.390(18)
C5C_1 S2C_1 1.746(14)
S2C_1 C8C_1 1.714(13)
C6C_1 C7C_1 1.400(17)
C6C_1 H6C_1 0.9400
C7C_1 C8C_1 1.382(16)
C7C_1 S3C_1 1.712(13)
C8C_1 C9C_1 1.434(16)
C9C_1 C10C_1 1.363(17)
C9C_1 H9C_1 0.9400
S3C_1 C10C_1 1.785(14)
C10C_1 C11A_1 1.447(18)
C11A_1 C12A_1 1.416(12)
C11A_1 S4A_1 1.713(9)
S4A_1 C14A_1 1.719(8)
C12A_1 C13A_1 1.418(12)
C12A_1 C39A_1 1.483(12)
C13A_1 C14A_1 1.369(11)
C13A_1 H13A_1 0.9400
C14A_1 C15A_1 1.443(8)
C15A_1 C16A_1 1.366(12)
C15A_1 S5A_1 1.737(9)
C16A_1 C17A_1 1.421(11)
C16A_1 H16A_1 0.9400
C17A_1 C18A_1 1.363(12)
C17A_1 C49A_1 1.533(11)
S5A_1 C18A_1 1.755(9)
C18A_1 C19A_1 1.447(13)
C18A_1 C19C_1 1.467(17)
C19A_1 C20A_1 1.409(13)
C19A_1 S6A_1 1.736(9)
S6A_1 C22A_1 1.73(1)
C20A_1 C21A_1 1.393(14)
C20A_1 H20A_1 0.9400
C21A_1 C22A_1 1.365(14)
C21A_1 S7A_1 1.74(1)
C22A_1 C23A_1 1.428(13)
C23A_1 C24A_1 1.374(14)
C23A_1 H23A_1 0.9400
S7A_1 C24A_1 1.764(10)
C24A_1 C25A_1 1.470(14)
C19C_1 C20C_1 1.403(16)
C19C_1 S6C_1 1.740(13)
S6C_1 C22C_1 1.734(13)
C20C_1 C21C_1 1.400(17)
C20C_1 H20C_1 0.9400
C21C_1 C22C_1 1.364(17)
C21C_1 S7C_1 1.742(13)
C22C_1 C23C_1 1.435(16)
C23C_1 C24C_1 1.370(17)
C23C_1 H23C_1 0.9400
S7C_1 C24C_1 1.765(14)
C24C_1 C25C_1 1.45(3)
C25A_1 C26A_1 1.368(14)
C25A_1 S8A_1 1.706(10)
C26A_1 C27A_1 1.405(14)
C26A_1 C59A_1 1.457(15)
C27A_1 C28A_1 1.348(15)
C27A_1 H27A_1 0.9400
C28A_1 S8A_1 1.738(10)
C28A_1 H28A_1 0.9400
C25C_1 C26C_1 1.370(17)
C25C_1 S8C_1 1.710(14)
C26C_1 C27C_1 1.409(17)
C26C_1 C59A_1 1.67(2)
C27C_1 C28C_1 1.349(18)
C27C_1 H27C_1 0.9400
C28C_1 S8C_1 1.734(15)
C28C_1 H28C_1 0.9400
C29A_1 C30A_1 1.549(14)
C29A_1 H29A_1 0.9800
C29A_1 H29B_1 0.9800
C30A_1 C31A_1 1.537(14)
C30A_1 H30A_1 0.9800
C30A_1 H30B_1 0.9800
C31A_1 C32A_1 1.506(15)
C31A_1 H31A_1 0.9800
C31A_1 H31B_1 0.9800
C32A_1 C33A_1 1.532(14)
C32A_1 H32A_1 0.9800
C32A_1 H32B_1 0.9800
C33A_1 C34A_1 1.484(17)
C33A_1 H33A_1 0.9800
C33A_1 H33B_1 0.9800
C34A_1 C35A_1 1.534(16)
C34A_1 H34A_1 0.9800
C34A_1 H34B_1 0.9800
C35A_1 C36C_1 1.495(18)
C35A_1 C36A_1 1.495(18)
C35A_1 H35A_1 0.9800
C35A_1 H35B_1 0.9800
C36A_1 C37A_1 1.539(19)
C36A_1 H36A_1 0.9800
C36A_1 H36B_1 0.9800
C37A_1 C38A_1 1.48(2)
C37A_1 H37A_1 0.9800
C37A_1 H37B_1 0.9800
C38A_1 H38A_1 0.9700
C38A_1 H38B_1 0.9700
C38A_1 H38C_1 0.9700
C36C_1 C37C_1 1.53(2)
C36C_1 H36C_1 0.9800
C36C_1 H36D_1 0.9800
C37C_1 C38C_1 1.48(3)
C37C_1 H37C_1 0.9800
C37C_1 H37D_1 0.9800
C38C_1 H38D_1 0.9700
C38C_1 H38E_1 0.9700
C38C_1 H38F_1 0.9700
C39A_1 C40A_1 1.538(12)
C39A_1 H39A_1 0.9800
C39A_1 H39B_1 0.9800
C40A_1 C41A_1 1.524(13)
C40A_1 H40A_1 0.9800
C40A_1 H40B_1 0.9800
C41A_1 C42A_1 1.523(13)
C41A_1 H41A_1 0.9800
C41A_1 H41B_1 0.9800
C42A_1 C43A_1 1.528(14)
C42A_1 H42A_1 0.9800
C42A_1 H42B_1 0.9800
C43A_1 C44A_1 1.524(14)
C43A_1 H43A_1 0.9800
C43A_1 H43B_1 0.9800
C44A_1 C45A_1 1.514(14)
C44A_1 H44A_1 0.9800
C44A_1 H44B_1 0.9800
C45A_1 C46A_1 1.521(15)
C45A_1 H45A_1 0.9800
C45A_1 H45B_1 0.9800
C46A_1 C47A_1 1.475(17)
C46A_1 H46A_1 0.9800
C46A_1 H46B_1 0.9800
C47A_1 C48A_1 1.521(18)
C47A_1 H47A_1 0.9800
C47A_1 H47B_1 0.9800
C48A_1 H48A_1 0.9700
C48A_1 H48B_1 0.9700
C48A_1 H48C_1 0.9700
C49A_1 C50A_1 1.504(12)
C49A_1 H49A_1 0.9800
C49A_1 H49B_1 0.9800
C50A_1 C51A_1 1.530(11)
C50A_1 H50A_1 0.9800
C50A_1 H50B_1 0.9800
C51A_1 C52A_1 1.504(12)
C51A_1 H51A_1 0.9800
C51A_1 H51B_1 0.9800
C52A_1 C53A_1 1.536(12)
C52A_1 H52A_1 0.9800
C52A_1 H52B_1 0.9800
C53A_1 C54A_1 1.510(13)
C53A_1 H53A_1 0.9800
C53A_1 H53B_1 0.9800
C54A_1 C55A_1 1.536(15)
C54A_1 H54A_1 0.9800
C54A_1 H54B_1 0.9800
C55A_1 C56A_1 1.543(15)
C55A_1 H55A_1 0.9800
C55A_1 H55B_1 0.9800
C56A_1 C57A_1 1.570(18)
C56A_1 H56A_1 0.9800
C56A_1 H56B_1 0.9800
C57A_1 C58A_1 1.57(2)
C57A_1 H57A_1 0.9800
C57A_1 H57B_1 0.9800
C58A_1 H58A_1 0.9700
C58A_1 H58B_1 0.9700
C58A_1 H58C_1 0.9700
C59A_1 C60A_1 1.499(14)
C59A_1 H59A_1 0.9800
C59A_1 H59B_1 0.9800
C60A_1 C61A_1 1.504(15)
C60A_1 H60A_1 0.9800
C60A_1 H60B_1 0.9800
C61A_1 C62A_1 1.526(15)
C61A_1 H61A_1 0.9800
C61A_1 H61B_1 0.9800
C62A_1 C63A_1 1.488(16)
C62A_1 H62A_1 0.9800
C62A_1 H62B_1 0.9800
C63A_1 C64A_1 1.526(16)
C63A_1 H63A_1 0.9800
C63A_1 H63B_1 0.9800
C64A_1 C65A_1 1.488(17)
C64A_1 H64A_1 0.9800
C64A_1 H64B_1 0.9800
C65A_1 C66A_1 1.515(18)
C65A_1 H65A_1 0.9800
C65A_1 H65B_1 0.9800
C66A_1 C67A_1 1.557(11)
C66A_1 H66A_1 0.9800
C66A_1 H66B_1 0.9800
C67A_1 C68A_1 1.532(12)
C67A_1 H67A_1 0.9800
C67A_1 H67B_1 0.9800
C68A_1 H68A_1 0.9700
C68A_1 H68B_1 0.9700
C68A_1 H68C_1 0.9700
S1B_2 C1B_2 1.687(11)
S1B_2 C4B_2 1.742(10)
C1B_2 C2B_2 1.363(15)
C1B_2 H1B_2 0.9400
C2B_2 C3B_2 1.429(14)
C2B_2 H2B_2 0.9400
C3B_2 C4B_2 1.376(14)
C3B_2 C29B_2 1.545(15)
C4B_2 C5B_2 1.468(15)
S1D_2 C1D_2 1.684(15)
S1D_2 C4D_2 1.740(14)
C1D_2 C2D_2 1.362(18)
C1D_2 H1D_2 0.9400
C2D_2 C3D_2 1.430(17)
C2D_2 H2D_2 0.9400
C3D_2 C4D_2 1.376(17)
C3D_2 C29B_2 1.41(3)
C4D_2 C5D_2 1.47(4)
C5B_2 C6B_2 1.379(14)
C5B_2 S2B_2 1.731(11)
S2B_2 C8B_2 1.718(10)
C6B_2 C7B_2 1.407(14)
C6B_2 H6B_2 0.9400
C7B_2 C8B_2 1.383(13)
C7B_2 S3B_2 1.702(10)
C8B_2 C9B_2 1.421(13)
C9B_2 C10B_2 1.376(16)
C9B_2 H9B_2 0.9400
S3B_2 C10B_2 1.751(11)
C10B_2 C11B_2 1.473(13)
C5D_2 C6D_2 1.375(17)
C5D_2 S2D_2 1.729(14)
S2D_2 C8D_2 1.726(13)
C6D_2 C7D_2 1.407(16)
C6D_2 H6D_2 0.9400
C7D_2 C8D_2 1.389(16)
C7D_2 S3D_2 1.708(13)
C8D_2 C9D_2 1.423(16)
C9D_2 C10D_2 1.371(18)
C9D_2 H9D_2 0.9400
S3D_2 C10D_2 1.756(15)
C10D_2 C11B_2 1.484(18)
C11B_2 C12B_2 1.393(13)
C11B_2 S4B_2 1.714(9)
S4B_2 C14B_2 1.725(9)
C12B_2 C13B_2 1.406(13)
C12B_2 C39B_2 1.470(13)
C13B_2 C14B_2 1.378(12)
C13B_2 H13B_2 0.9400
C14B_2 C15B_2 1.435(8)
C15B_2 C16B_2 1.363(13)
C15B_2 S5B_2 1.733(9)
C16B_2 C17B_2 1.432(10)
C16B_2 H16B_2 0.9400
C17B_2 C18B_2 1.370(13)
C17B_2 C49B_2 1.525(12)
S5B_2 C18B_2 1.762(9)
C18B_2 C19B_2 1.439(13)
C18B_2 C19D_2 1.464(17)
C19B_2 C20B_2 1.416(14)
C19B_2 S6B_2 1.737(9)
S6B_2 C22B_2 1.726(10)
C20B_2 C21B_2 1.409(14)
C20B_2 H20B_2 0.9400
C21B_2 C22B_2 1.364(14)
C21B_2 S7B_2 1.74(1)
C22B_2 C23B_2 1.424(14)
C23B_2 C24B_2 1.405(14)
C23B_2 H23B_2 0.9400
S7B_2 C24B_2 1.787(10)
C24B_2 C25B_2 1.437(17)
C19D_2 C20D_2 1.417(17)
C19D_2 S6D_2 1.735(13)
S6D_2 C22D_2 1.737(13)
C20D_2 C21D_2 1.416(17)
C20D_2 H20D_2 0.9400
C21D_2 C22D_2 1.365(17)
C21D_2 S7D_2 1.751(13)
C22D_2 C23D_2 1.431(17)
C23D_2 C24D_2 1.407(16)
C23D_2 H23D_2 0.9400
S7D_2 C24D_2 1.792(13)
C24D_2 C25D_2 1.45(3)
C25B_2 C26B_2 1.376(13)
C25B_2 S8B_2 1.711(10)
C26B_2 C27B_2 1.425(13)
C26B_2 C59B_2 1.493(16)
C27B_2 C28B_2 1.315(16)
C27B_2 H27B_2 0.9400
C28B_2 S8B_2 1.737(11)
C28B_2 H28B_2 0.9400
C25D_2 C26D_2 1.377(16)
C25D_2 S8D_2 1.710(13)
C26D_2 C27D_2 1.424(16)
C26D_2 C59B_2 1.52(2)
C27D_2 C28D_2 1.318(18)
C27D_2 H27D_2 0.9400
C28D_2 S8D_2 1.732(14)
C28D_2 H28D_2 0.9400
C29B_2 C30B_2 1.537(14)
C29B_2 H29A_2 0.9800
C29B_2 H29B_2 0.9800
C30B_2 C31B_2 1.520(13)
C30B_2 H30A_2 0.9800
C30B_2 H30B_2 0.9800
C31B_2 C32B_2 1.499(15)
C31B_2 H31A_2 0.9800
C31B_2 H31B_2 0.9800
C32B_2 C33B_2 1.536(15)
C32B_2 H32A_2 0.9800
C32B_2 H32B_2 0.9800
C33B_2 C34B_2 1.481(18)
C33B_2 H33A_2 0.9800
C33B_2 H33B_2 0.9800
C34B_2 C35B_2 1.552(17)
C34B_2 H34A_2 0.9800
C34B_2 H34B_2 0.9800
C35B_2 C36D_2 1.46(2)
C35B_2 C36B_2 1.46(2)
C35B_2 H35A_2 0.9800
C35B_2 H35B_2 0.9800
C36B_2 C37B_2 1.53(2)
C36B_2 H36A_2 0.9800
C36B_2 H36B_2 0.9800
C37B_2 C38B_2 1.46(3)
C37B_2 H37A_2 0.9800
C37B_2 H37B_2 0.9800
C38B_2 H38A_2 0.9700
C38B_2 H38B_2 0.9700
C38B_2 H38C_2 0.9700
C36D_2 C37D_2 1.52(2)
C36D_2 H36C_2 0.9800
C36D_2 H36D_2 0.9800
C37D_2 C38D_2 1.46(3)
C37D_2 H37C_2 0.9800
C37D_2 H37D_2 0.9800
C38D_2 H38D_2 0.9700
C38D_2 H38E_2 0.9700
C38D_2 H38F_2 0.9700
C39B_2 C40B_2 1.561(12)
C39B_2 H39A_2 0.9800
C39B_2 H39B_2 0.9800
C40B_2 C41B_2 1.501(14)
C40B_2 H40A_2 0.9800
C40B_2 H40B_2 0.9800
C41B_2 C42B_2 1.558(13)
C41B_2 H41A_2 0.9800
C41B_2 H41B_2 0.9800
C42B_2 C43B_2 1.517(15)
C42B_2 H42A_2 0.9800
C42B_2 H42B_2 0.9800
C43B_2 C44B_2 1.542(15)
C43B_2 H43A_2 0.9800
C43B_2 H43B_2 0.9800
C44B_2 C45B_2 1.508(16)
C44B_2 H44A_2 0.9800
C44B_2 H44B_2 0.9800
C45B_2 C46B_2 1.517(15)
C45B_2 H45A_2 0.9800
C45B_2 H45B_2 0.9800
C46B_2 C47B_2 1.467(18)
C46B_2 H46A_2 0.9800
C46B_2 H46B_2 0.9800
C47B_2 C48B_2 1.519(17)
C47B_2 H47A_2 0.9800
C47B_2 H47B_2 0.9800
C48B_2 H48A_2 0.9700
C48B_2 H48B_2 0.9700
C48B_2 H48C_2 0.9700
C49B_2 C50B_2 1.514(13)
C49B_2 H49A_2 0.9800
C49B_2 H49B_2 0.9800
C50B_2 C51B_2 1.546(12)
C50B_2 H50A_2 0.9800
C50B_2 H50B_2 0.9800
C51B_2 C52B_2 1.498(13)
C51B_2 H51A_2 0.9800
C51B_2 H51B_2 0.9800
C52B_2 C53B_2 1.521(13)
C52B_2 H52A_2 0.9800
C52B_2 H52B_2 0.9800
C53B_2 C54B_2 1.516(13)
C53B_2 H53A_2 0.9800
C53B_2 H53B_2 0.9800
C54B_2 C55B_2 1.525(16)
C54B_2 H54A_2 0.9800
C54B_2 H54B_2 0.9800
C55B_2 C56B_2 1.538(17)
C55B_2 H55A_2 0.9800
C55B_2 H55B_2 0.9800
C56B_2 C57B_2 1.562(18)
C56B_2 H56A_2 0.9800
C56B_2 H56B_2 0.9800
C57B_2 C58B_2 1.53(2)
C57B_2 H57A_2 0.9800
C57B_2 H57B_2 0.9800
C58B_2 H58A_2 0.9700
C58B_2 H58B_2 0.9700
C58B_2 H58C_2 0.9700
C59B_2 C60B_2 1.506(13)
C59B_2 H59A_2 0.9800
C59B_2 H59B_2 0.9800
C60B_2 C61B_2 1.504(14)
C60B_2 H60A_2 0.9800
C60B_2 H60B_2 0.9800
C61B_2 C62B_2 1.538(15)
C61B_2 H61A_2 0.9800
C61B_2 H61B_2 0.9800
C62B_2 C63B_2 1.502(16)
C62B_2 H62A_2 0.9800
C62B_2 H62B_2 0.9800
C63B_2 C64B_2 1.535(17)
C63B_2 H63A_2 0.9800
C63B_2 H63B_2 0.9800
C64B_2 C65B_2 1.466(17)
C64B_2 H64A_2 0.9800
C64B_2 H64B_2 0.9800
C65B_2 C66B_2 1.51(2)
C65B_2 H65A_2 0.9800
C65B_2 H65B_2 0.9800
C66B_2 C67B_2 1.578(12)
C66B_2 H66A_2 0.9800
C66B_2 H66B_2 0.9800
C67B_2 C68B_2 1.532(11)
C67B_2 H67A_2 0.9800
C67B_2 H67B_2 0.9800
C68B_2 H68A_2 0.9700
C68B_2 H68B_2 0.9700
C68B_2 H68C_2 0.9700

loop_
_geom_torsion_atom_site_label_1
_geom_torsion_atom_site_label_2
_geom_torsion_atom_site_label_3
_geom_torsion_atom_site_label_4
_geom_torsion
C4A_1 S1A_1 C1A_1 C2A_1 0.0(2)
S1A_1 C1A_1 C2A_1 C3A_1 0.0(3)
C1A_1 C2A_1 C3A_1 C4A_1 0.0(5)
C1A_1 C2A_1 C3A_1 C29A_1 -176.3(12)
C2A_1 C3A_1 C4A_1 C5A_1 -178.4(12)
C29A_1 C3A_1 C4A_1 C5A_1 -2.0(14)
C2A_1 C3A_1 C4A_1 S1A_1 0.0(6)
C29A_1 C3A_1 C4A_1 S1A_1 176.4(12)
C1A_1 S1A_1 C4A_1 C3A_1 0.0(4)
C1A_1 S1A_1 C4A_1 C5A_1 178.7(9)
C4C_1 S1C_1 C1C_1 C2C_1 0.0(2)
S1C_1 C1C_1 C2C_1 C3C_1 0.0(3)
C1C_1 C2C_1 C3C_1 C29A_1 171(4)
C1C_1 C2C_1 C3C_1 C4C_1 0.0(6)
C29A_1 C3C_1 C4C_1 C5C_1 9(3)
C2C_1 C3C_1 C4C_1 C5C_1 -179(4)
C29A_1 C3C_1 C4C_1 S1C_1 -172(4)
C2C_1 C3C_1 C4C_1 S1C_1 0.1(7)
C1C_1 S1C_1 C4C_1 C3C_1 0.0(5)
C1C_1 S1C_1 C4C_1 C5C_1 179(3)
C3A_1 C4A_1 C5A_1 C6A_1 163.9(6)
S1A_1 C4A_1 C5A_1 C6A_1 -14.4(11)
C3A_1 C4A_1 C5A_1 S2A_1 -21.0(12)
S1A_1 C4A_1 C5A_1 S2A_1 160.7(5)
C6A_1 C5A_1 S2A_1 C8A_1 0.10(18)
C4A_1 C5A_1 S2A_1 C8A_1 -175.6(7)
C4A_1 C5A_1 C6A_1 C7A_1 175.7(8)
S2A_1 C5A_1 C6A_1 C7A_1 0.3(2)
C5A_1 C6A_1 C7A_1 C8A_1 -0.6(5)
C5A_1 C6A_1 C7A_1 S3A_1 -179.4(4)
C6A_1 C7A_1 C8A_1 C9A_1 179.9(4)
S3A_1 C7A_1 C8A_1 C9A_1 -1.1(6)
C6A_1 C7A_1 C8A_1 S2A_1 0.7(6)
S3A_1 C7A_1 C8A_1 S2A_1 179.8(3)
C5A_1 S2A_1 C8A_1 C7A_1 -0.5(4)
C5A_1 S2A_1 C8A_1 C9A_1 -179.4(6)
C7A_1 C8A_1 C9A_1 C10A_1 1.2(7)
S2A_1 C8A_1 C9A_1 C10A_1 -179.9(5)
C8A_1 C7A_1 S3A_1 C10A_1 0.5(5)
C6A_1 C7A_1 S3A_1 C10A_1 179.3(5)
C8A_1 C9A_1 C10A_1 C11A_1 -176.6(8)
C8A_1 C9A_1 C10A_1 S3A_1 -0.8(6)
C7A_1 S3A_1 C10A_1 C9A_1 0.2(5)
C7A_1 S3A_1 C10A_1 C11A_1 176.3(7)
C3C_1 C4C_1 C5C_1 C6C_1 -165.8(17)
S1C_1 C4C_1 C5C_1 C6C_1 15(4)
C3C_1 C4C_1 C5C_1 S2C_1 14(4)
S1C_1 C4C_1 C5C_1 S2C_1 -164.8(16)
C6C_1 C5C_1 S2C_1 C8C_1 0.0(2)
C4C_1 C5C_1 S2C_1 C8C_1 -180(2)
C4C_1 C5C_1 C6C_1 C7C_1 180(3)
S2C_1 C5C_1 C6C_1 C7C_1 -0.1(3)
C5C_1 C6C_1 C7C_1 C8C_1 0.1(6)
C5C_1 C6C_1 C7C_1 S3C_1 179.7(5)
C6C_1 C7C_1 C8C_1 C9C_1 180.0(5)
S3C_1 C7C_1 C8C_1 C9C_1 0.3(7)
C6C_1 C7C_1 C8C_1 S2C_1 -0.1(7)
S3C_1 C7C_1 C8C_1 S2C_1 -179.8(4)
C5C_1 S2C_1 C8C_1 C7C_1 0.0(4)
C5C_1 S2C_1 C8C_1 C9C_1 179.9(6)
C7C_1 C8C_1 C9C_1 C10C_1 -0.1(8)
S2C_1 C8C_1 C9C_1 C10C_1 180.0(5)
C8C_1 C7C_1 S3C_1 C10C_1 -0.3(6)
C6C_1 C7C_1 S3C_1 C10C_1 -179.9(6)
C8C_1 C9C_1 C10C_1 C11A_1 165.1(16)
C8C_1 C9C_1 C10C_1 S3C_1 -0.1(7)
C7C_1 S3C_1 C10C_1 C9C_1 0.2(6)
C7C_1 S3C_1 C10C_1 C11A_1 -167.0(13)
C9A_1 C10A_1 C11A_1 C12A_1 -162.7(8)
S3A_1 C10A_1 C11A_1 C12A_1 21.8(13)
C9A_1 C10A_1 C11A_1 S4A_1 18.5(11)
S3A_1 C10A_1 C11A_1 S4A_1 -157.0(5)
C9C_1 C10C_1 C11A_1 C12A_1 155.4(9)
S3C_1 C10C_1 C11A_1 C12A_1 -40.0(18)
C9C_1 C10C_1 C11A_1 S4A_1 -11.7(16)
S3C_1 C10C_1 C11A_1 S4A_1 152.9(7)
C12A_1 C11A_1 S4A_1 C14A_1 2.6(7)
C10A_1 C11A_1 S4A_1 C14A_1 -178.4(8)
C10C_1 C11A_1 S4A_1 C14A_1 171.9(11)
C10A_1 C11A_1 C12A_1 C13A_1 178.7(9)
C10C_1 C11A_1 C12A_1 C13A_1 -170.3(13)
S4A_1 C11A_1 C12A_1 C13A_1 -2.4(10)
C10A_1 C11A_1 C12A_1 C39A_1 3.4(16)
C10C_1 C11A_1 C12A_1 C39A_1 14.4(18)
S4A_1 C11A_1 C12A_1 C39A_1 -177.7(8)
C11A_1 C12A_1 C13A_1 C14A_1 0.8(12)
C39A_1 C12A_1 C13A_1 C14A_1 176.1(9)
C12A_1 C13A_1 C14A_1 C15A_1 179.6(7)
C12A_1 C13A_1 C14A_1 S4A_1 1.2(10)
C11A_1 S4A_1 C14A_1 C13A_1 -2.2(7)
C11A_1 S4A_1 C14A_1 C15A_1 179.2(6)
C13A_1 C14A_1 C15A_1 C16A_1 -174.0(12)
S4A_1 C14A_1 C15A_1 C16A_1 4.2(11)
C13A_1 C14A_1 C15A_1 S5A_1 3.2(11)
S4A_1 C14A_1 C15A_1 S5A_1 -178.5(6)
C14A_1 C15A_1 C16A_1 C17A_1 177.2(7)
S5A_1 C15A_1 C16A_1 C17A_1 -0.4(11)
C15A_1 C16A_1 C17A_1 C18A_1 2.2(12)
C15A_1 C16A_1 C17A_1 C49A_1 177.3(8)
C16A_1 C15A_1 S5A_1 C18A_1 -1.2(7)
C14A_1 C15A_1 S5A_1 C18A_1 -178.9(6)
C16A_1 C17A_1 C18A_1 C19A_1 -178.5(9)
C49A_1 C17A_1 C18A_1 C19A_1 6.2(16)
C16A_1 C17A_1 C18A_1 C19C_1 -172.7(11)
C49A_1 C17A_1 C18A_1 C19C_1 12.1(17)
C16A_1 C17A_1 C18A_1 S5A_1 -3.(1)
C49A_1 C17A_1 C18A_1 S5A_1 -178.2(7)
C15A_1 S5A_1 C18A_1 C17A_1 2.4(8)
C15A_1 S5A_1 C18A_1 C19A_1 178.9(7)
C15A_1 S5A_1 C18A_1 C19C_1 173.4(10)
C17A_1 C18A_1 C19A_1 C20A_1 -173.3(8)
S5A_1 C18A_1 C19A_1 C20A_1 11.3(9)
C17A_1 C18A_1 C19A_1 S6A_1 10.6(14)
S5A_1 C18A_1 C19A_1 S6A_1 -164.8(4)
C20A_1 C19A_1 S6A_1 C22A_1 -0.21(18)
C18A_1 C19A_1 S6A_1 C22A_1 176.6(7)
C18A_1 C19A_1 C20A_1 C21A_1 -176.6(8)
S6A_1 C19A_1 C20A_1 C21A_1 -0.2(2)
C19A_1 C20A_1 C21A_1 C22A_1 0.7(5)
C19A_1 C20A_1 C21A_1 S7A_1 -180.0(5)
C20A_1 C21A_1 C22A_1 C23A_1 179.4(4)
S7A_1 C21A_1 C22A_1 C23A_1 -0.1(6)
C20A_1 C21A_1 C22A_1 S6A_1 -0.8(6)
S7A_1 C21A_1 C22A_1 S6A_1 179.7(3)
C19A_1 S6A_1 C22A_1 C21A_1 0.6(4)
C19A_1 S6A_1 C22A_1 C23A_1 -179.7(5)
C21A_1 C22A_1 C23A_1 C24A_1 0.7(7)
S6A_1 C22A_1 C23A_1 C24A_1 -179.0(5)
C22A_1 C21A_1 S7A_1 C24A_1 -0.3(5)
C20A_1 C21A_1 S7A_1 C24A_1 -179.7(5)
C22A_1 C23A_1 C24A_1 C25A_1 179.3(8)
C22A_1 C23A_1 C24A_1 S7A_1 -0.9(6)
C21A_1 S7A_1 C24A_1 C23A_1 0.7(5)
C21A_1 S7A_1 C24A_1 C25A_1 -179.4(7)
C17A_1 C18A_1 C19C_1 C20C_1 150.9(8)
S5A_1 C18A_1 C19C_1 C20C_1 -18.1(12)
C17A_1 C18A_1 C19C_1 S6C_1 -37.8(18)
S5A_1 C18A_1 C19C_1 S6C_1 153.3(8)
C20C_1 C19C_1 S6C_1 C22C_1 0.0(2)
C18A_1 C19C_1 S6C_1 C22C_1 -172.6(12)
C18A_1 C19C_1 C20C_1 C21C_1 172.1(14)
S6C_1 C19C_1 C20C_1 C21C_1 0.1(3)
C19C_1 C20C_1 C21C_1 C22C_1 -0.1(6)
C19C_1 C20C_1 C21C_1 S7C_1 -180.0(5)
C20C_1 C21C_1 C22C_1 C23C_1 -179.9(5)
S7C_1 C21C_1 C22C_1 C23C_1 -0.1(7)
C20C_1 C21C_1 C22C_1 S6C_1 0.1(7)
S7C_1 C21C_1 C22C_1 S6C_1 180.0(4)
C19C_1 S6C_1 C22C_1 C21C_1 -0.1(4)
C19C_1 S6C_1 C22C_1 C23C_1 -180.0(6)
C21C_1 C22C_1 C23C_1 C24C_1 0.2(8)
S6C_1 C22C_1 C23C_1 C24C_1 -179.9(5)
C22C_1 C21C_1 S7C_1 C24C_1 0.0(6)
C20C_1 C21C_1 S7C_1 C24C_1 179.8(6)
C22C_1 C23C_1 C24C_1 C25C_1 175.2(17)
C22C_1 C23C_1 C24C_1 S7C_1 -0.2(7)
C21C_1 S7C_1 C24C_1 C23C_1 0.1(6)
C21C_1 S7C_1 C24C_1 C25C_1 -175.0(19)
C23A_1 C24A_1 C25A_1 C26A_1 172.2(6)
S7A_1 C24A_1 C25A_1 C26A_1 -7.6(11)
C23A_1 C24A_1 C25A_1 S8A_1 -8.4(10)
S7A_1 C24A_1 C25A_1 S8A_1 171.8(5)
C24A_1 C25A_1 C26A_1 C27A_1 179.2(9)
S8A_1 C25A_1 C26A_1 C27A_1 -0.2(3)
C24A_1 C25A_1 C26A_1 C59A_1 0.6(11)
S8A_1 C25A_1 C26A_1 C59A_1 -178.9(9)
C25A_1 C26A_1 C27A_1 C28A_1 -0.2(3)
C59A_1 C26A_1 C27A_1 C28A_1 178.5(9)
C26A_1 C27A_1 C28A_1 S8A_1 0.5(5)
C26A_1 C25A_1 S8A_1 C28A_1 0.4(4)
C24A_1 C25A_1 S8A_1 C28A_1 -179.1(8)
C27A_1 C28A_1 S8A_1 C25A_1 -0.5(5)
C23C_1 C24C_1 C25C_1 C26C_1 -163.0(12)
S7C_1 C24C_1 C25C_1 C26C_1 12(3)
C23C_1 C24C_1 C25C_1 S8C_1 30(2)
S7C_1 C24C_1 C25C_1 S8C_1 -155.5(12)
C24C_1 C25C_1 C26C_1 C27C_1 -167(3)
S8C_1 C25C_1 C26C_1 C27C_1 0.0(3)
C24C_1 C25C_1 C26C_1 C59A_1 11(2)
S8C_1 C25C_1 C26C_1 C59A_1 179(2)
C25C_1 C26C_1 C27C_1 C28C_1 0.0(4)
C59A_1 C26C_1 C27C_1 C28C_1 -179(2)
C26C_1 C27C_1 C28C_1 S8C_1 -0.1(6)
C26C_1 C25C_1 S8C_1 C28C_1 -0.1(4)
C24C_1 C25C_1 S8C_1 C28C_1 169(2)
C27C_1 C28C_1 S8C_1 C25C_1 0.1(6)
C4C_1 C3C_1 C29A_1 C30A_1 -178.9(16)
C2C_1 C3C_1 C29A_1 C30A_1 11(4)
C4A_1 C3A_1 C29A_1 C30A_1 -170.2(9)
C2A_1 C3A_1 C29A_1 C30A_1 5.7(16)
C3C_1 C29A_1 C30A_1 C31A_1 178(3)
C3A_1 C29A_1 C30A_1 C31A_1 172.6(10)
C29A_1 C30A_1 C31A_1 C32A_1 175.7(10)
C30A_1 C31A_1 C32A_1 C33A_1 175.6(10)
C31A_1 C32A_1 C33A_1 C34A_1 179.9(11)
C32A_1 C33A_1 C34A_1 C35A_1 -179.6(12)
C33A_1 C34A_1 C35A_1 C36C_1 179.2(12)
C33A_1 C34A_1 C35A_1 C36A_1 179.2(12)
C34A_1 C35A_1 C36A_1 C37A_1 169.5(14)
C35A_1 C36A_1 C37A_1 C38A_1 170.5(18)
C34A_1 C35A_1 C36C_1 C37C_1 -149(3)
C35A_1 C36C_1 C37C_1 C38C_1 -61(6)
C11A_1 C12A_1 C39A_1 C40A_1 174.2(9)
C13A_1 C12A_1 C39A_1 C40A_1 -0.6(14)
C12A_1 C39A_1 C40A_1 C41A_1 -176.7(8)
C39A_1 C40A_1 C41A_1 C42A_1 179.9(8)
C40A_1 C41A_1 C42A_1 C43A_1 -177.6(9)
C41A_1 C42A_1 C43A_1 C44A_1 179.7(9)
C42A_1 C43A_1 C44A_1 C45A_1 -179.3(9)
C43A_1 C44A_1 C45A_1 C46A_1 176.8(10)
C44A_1 C45A_1 C46A_1 C47A_1 -178.7(12)
C45A_1 C46A_1 C47A_1 C48A_1 -178.0(14)
C18A_1 C17A_1 C49A_1 C50A_1 177.4(9)
C16A_1 C17A_1 C49A_1 C50A_1 2.9(13)
C17A_1 C49A_1 C50A_1 C51A_1 175.8(8)
C49A_1 C50A_1 C51A_1 C52A_1 179.0(8)
C50A_1 C51A_1 C52A_1 C53A_1 177.3(8)
C51A_1 C52A_1 C53A_1 C54A_1 -177.6(9)
C52A_1 C53A_1 C54A_1 C55A_1 -179.3(9)
C53A_1 C54A_1 C55A_1 C56A_1 -176.4(10)
C54A_1 C55A_1 C56A_1 C57A_1 -178.2(10)
C55A_1 C56A_1 C57A_1 C58A_1 -172.2(13)
C25A_1 C26A_1 C59A_1 C60A_1 -176.5(7)
C27A_1 C26A_1 C59A_1 C60A_1 5.0(13)
C25C_1 C26C_1 C59A_1 C60A_1 178.1(12)
C27C_1 C26C_1 C59A_1 C60A_1 -3(2)
C26A_1 C59A_1 C60A_1 C61A_1 178.9(10)
C26C_1 C59A_1 C60A_1 C61A_1 -169.6(14)
C59A_1 C60A_1 C61A_1 C62A_1 178.2(10)
C60A_1 C61A_1 C62A_1 C63A_1 -177.3(10)
C61A_1 C62A_1 C63A_1 C64A_1 -177.9(10)
C62A_1 C63A_1 C64A_1 C65A_1 -178.8(11)
C63A_1 C64A_1 C65A_1 C66A_1 -179.9(12)
C64A_1 C65A_1 C66A_1 C67A_1 177.0(12)
C65A_1 C66A_1 C67A_1 C68A_1 175.5(14)
C4B_2 S1B_2 C1B_2 C2B_2 0.1(2)
S1B_2 C1B_2 C2B_2 C3B_2 0.1(3)
C1B_2 C2B_2 C3B_2 C4B_2 -0.2(5)
C1B_2 C2B_2 C3B_2 C29B_2 178.3(12)
C2B_2 C3B_2 C4B_2 C5B_2 -179.3(11)
C29B_2 C3B_2 C4B_2 C5B_2 2.1(14)
C2B_2 C3B_2 C4B_2 S1B_2 0.3(6)
C29B_2 C3B_2 C4B_2 S1B_2 -178.2(12)
C1B_2 S1B_2 C4B_2 C3B_2 -0.2(4)
C1B_2 S1B_2 C4B_2 C5B_2 179.5(9)
C4D_2 S1D_2 C1D_2 C2D_2 0.0(2)
S1D_2 C1D_2 C2D_2 C3D_2 0.0(3)
C1D_2 C2D_2 C3D_2 C4D_2 -0.1(6)
C1D_2 C2D_2 C3D_2 C29B_2 179(4)
C29B_2 C3D_2 C4D_2 C5D_2 -3(3)
C2D_2 C3D_2 C4D_2 C5D_2 176(4)
C29B_2 C3D_2 C4D_2 S1D_2 -179(4)
C2D_2 C3D_2 C4D_2 S1D_2 0.1(7)
C1D_2 S1D_2 C4D_2 C3D_2 -0.1(5)
C1D_2 S1D_2 C4D_2 C5D_2 -177(3)
C3B_2 C4B_2 C5B_2 C6B_2 -169.9(7)
S1B_2 C4B_2 C5B_2 C6B_2 10.5(10)
C3B_2 C4B_2 C5B_2 S2B_2 11.6(12)
S1B_2 C4B_2 C5B_2 S2B_2 -168.0(5)
C6B_2 C5B_2 S2B_2 C8B_2 -0.06(18)
C4B_2 C5B_2 S2B_2 C8B_2 178.6(8)
C4B_2 C5B_2 C6B_2 C7B_2 -178.9(8)
S2B_2 C5B_2 C6B_2 C7B_2 -0.3(2)
C5B_2 C6B_2 C7B_2 C8B_2 0.6(5)
C5B_2 C6B_2 C7B_2 S3B_2 178.5(5)
C6B_2 C7B_2 C8B_2 C9B_2 -179.9(4)
S3B_2 C7B_2 C8B_2 C9B_2 1.7(6)
C6B_2 C7B_2 C8B_2 S2B_2 -0.6(6)
S3B_2 C7B_2 C8B_2 S2B_2 -179.0(3)
C5B_2 S2B_2 C8B_2 C7B_2 0.4(4)
C5B_2 S2B_2 C8B_2 C9B_2 179.5(6)
C7B_2 C8B_2 C9B_2 C10B_2 -0.4(7)
S2B_2 C8B_2 C9B_2 C10B_2 -179.5(5)
C8B_2 C7B_2 S3B_2 C10B_2 -1.8(5)
C6B_2 C7B_2 S3B_2 C10B_2 -179.8(5)
C8B_2 C9B_2 C10B_2 C11B_2 170.0(8)
C8B_2 C9B_2 C10B_2 S3B_2 -1.0(6)
C7B_2 S3B_2 C10B_2 C9B_2 1.7(5)
C7B_2 S3B_2 C10B_2 C11B_2 -169.6(7)
C3D_2 C4D_2 C5D_2 C6D_2 159.5(17)
S1D_2 C4D_2 C5D_2 C6D_2 -24(4)
C3D_2 C4D_2 C5D_2 S2D_2 -21(4)
S1D_2 C4D_2 C5D_2 S2D_2 155.3(17)
C6D_2 C5D_2 S2D_2 C8D_2 0.0(2)
C4D_2 C5D_2 S2D_2 C8D_2 -180(2)
C4D_2 C5D_2 C6D_2 C7D_2 180(2)
S2D_2 C5D_2 C6D_2 C7D_2 0.1(3)
C5D_2 C6D_2 C7D_2 C8D_2 -0.2(6)
C5D_2 C6D_2 C7D_2 S3D_2 -179.9(5)
C6D_2 C7D_2 C8D_2 C9D_2 180.0(5)
S3D_2 C7D_2 C8D_2 C9D_2 -0.3(7)
C6D_2 C7D_2 C8D_2 S2D_2 0.2(6)
S3D_2 C7D_2 C8D_2 S2D_2 180.0(4)
C5D_2 S2D_2 C8D_2 C7D_2 -0.2(4)
C5D_2 S2D_2 C8D_2 C9D_2 -179.8(7)
C7D_2 C8D_2 C9D_2 C10D_2 0.4(8)
S2D_2 C8D_2 C9D_2 C10D_2 -179.9(5)
C8D_2 C7D_2 S3D_2 C10D_2 0.0(6)
C6D_2 C7D_2 S3D_2 C10D_2 179.7(6)
C8D_2 C9D_2 C10D_2 C11B_2 -177.8(17)
C8D_2 C9D_2 C10D_2 S3D_2 -0.4(7)
C7D_2 S3D_2 C10D_2 C9D_2 0.2(6)
C7D_2 S3D_2 C10D_2 C11B_2 178.1(13)
C9B_2 C10B_2 C11B_2 C12B_2 165.2(8)
S3B_2 C10B_2 C11B_2 C12B_2 -24.7(13)
C9B_2 C10B_2 C11B_2 S4B_2 -7.1(11)
S3B_2 C10B_2 C11B_2 S4B_2 162.9(5)
C9D_2 C10D_2 C11B_2 C12B_2 -153.7(10)
S3D_2 C10D_2 C11B_2 C12B_2 29(2)
C9D_2 C10D_2 C11B_2 S4B_2 24.4(15)
S3D_2 C10D_2 C11B_2 S4B_2 -152.8(8)
C12B_2 C11B_2 S4B_2 C14B_2 2.6(7)
C10B_2 C11B_2 S4B_2 C14B_2 176.0(8)
C10D_2 C11B_2 S4B_2 C14B_2 -176.1(11)
C10B_2 C11B_2 C12B_2 C13B_2 -175.3(9)
C10D_2 C11B_2 C12B_2 C13B_2 175.8(14)
S4B_2 C11B_2 C12B_2 C13B_2 -2.4(10)
C10B_2 C11B_2 C12B_2 C39B_2 9.0(15)
C10D_2 C11B_2 C12B_2 C39B_2 0(2)
S4B_2 C11B_2 C12B_2 C39B_2 -178.1(8)
C11B_2 C12B_2 C13B_2 C14B_2 0.8(12)
C39B_2 C12B_2 C13B_2 C14B_2 176.5(9)
C12B_2 C13B_2 C14B_2 C15B_2 -178.2(8)
C12B_2 C13B_2 C14B_2 S4B_2 1.1(11)
C11B_2 S4B_2 C14B_2 C13B_2 -2.1(8)
C11B_2 S4B_2 C14B_2 C15B_2 177.3(6)
C13B_2 C14B_2 C15B_2 C16B_2 177.6(12)
S4B_2 C14B_2 C15B_2 C16B_2 -1.6(11)
C13B_2 C14B_2 C15B_2 S5B_2 -2.9(12)
S4B_2 C14B_2 C15B_2 S5B_2 177.9(6)
C14B_2 C15B_2 C16B_2 C17B_2 179.2(8)
S5B_2 C15B_2 C16B_2 C17B_2 -0.3(10)
C15B_2 C16B_2 C17B_2 C18B_2 1.2(12)
C15B_2 C16B_2 C17B_2 C49B_2 179.4(9)
C16B_2 C15B_2 S5B_2 C18B_2 -0.5(7)
C14B_2 C15B_2 S5B_2 C18B_2 180.0(7)
C16B_2 C17B_2 C18B_2 C19B_2 -174.5(10)
C49B_2 C17B_2 C18B_2 C19B_2 7.2(18)
C16B_2 C17B_2 C18B_2 C19D_2 179.1(11)
C49B_2 C17B_2 C18B_2 C19D_2 0.8(18)
C16B_2 C17B_2 C18B_2 S5B_2 -1.4(11)
C49B_2 C17B_2 C18B_2 S5B_2 -179.7(7)
C15B_2 S5B_2 C18B_2 C17B_2 1.1(8)
C15B_2 S5B_2 C18B_2 C19B_2 175.6(7)
C15B_2 S5B_2 C18B_2 C19D_2 -179.4(10)
C17B_2 C18B_2 C19B_2 C20B_2 156.2(9)
S5B_2 C18B_2 C19B_2 C20B_2 -16.6(9)
C17B_2 C18B_2 C19B_2 S6B_2 -29.0(14)
S5B_2 C18B_2 C19B_2 S6B_2 158.2(5)
C20B_2 C19B_2 S6B_2 C22B_2 0.38(18)
C18B_2 C19B_2 S6B_2 C22B_2 -175.3(6)
C18B_2 C19B_2 C20B_2 C21B_2 175.2(8)
S6B_2 C19B_2 C20B_2 C21B_2 0.1(2)
C19B_2 C20B_2 C21B_2 C22B_2 -0.7(5)
C19B_2 C20B_2 C21B_2 S7B_2 180.0(4)
C20B_2 C21B_2 C22B_2 C23B_2 179.8(4)
S7B_2 C21B_2 C22B_2 C23B_2 -0.8(6)
C20B_2 C21B_2 C22B_2 S6B_2 1.0(6)
S7B_2 C21B_2 C22B_2 S6B_2 -179.5(3)
C19B_2 S6B_2 C22B_2 C21B_2 -0.8(4)
C19B_2 S6B_2 C22B_2 C23B_2 -179.3(5)
C21B_2 C22B_2 C23B_2 C24B_2 0.6(7)
S6B_2 C22B_2 C23B_2 C24B_2 179.0(4)
C22B_2 C21B_2 S7B_2 C24B_2 0.6(5)
C20B_2 C21B_2 S7B_2 C24B_2 179.9(5)
C22B_2 C23B_2 C24B_2 C25B_2 -179.4(9)
C22B_2 C23B_2 C24B_2 S7B_2 -0.1(6)
C21B_2 S7B_2 C24B_2 C23B_2 -0.3(5)
C21B_2 S7B_2 C24B_2 C25B_2 179.1(9)
C17B_2 C18B_2 C19D_2 C20D_2 -170.3(9)
S5B_2 C18B_2 C19D_2 C20D_2 10.3(11)
C17B_2 C18B_2 C19D_2 S6D_2 15.8(19)
S5B_2 C18B_2 C19D_2 S6D_2 -163.6(8)
C20D_2 C19D_2 S6D_2 C22D_2 0.0(2)
C18B_2 C19D_2 S6D_2 C22D_2 174.3(13)
C18B_2 C19D_2 C20D_2 C21D_2 -174.6(12)
S6D_2 C19D_2 C20D_2 C21D_2 0.0(3)
C19D_2 C20D_2 C21D_2 C22D_2 0.0(6)
C19D_2 C20D_2 C21D_2 S7D_2 -179.9(5)
C20D_2 C21D_2 C22D_2 C23D_2 179.9(5)
S7D_2 C21D_2 C22D_2 C23D_2 -0.1(7)
C20D_2 C21D_2 C22D_2 S6D_2 0.0(7)
S7D_2 C21D_2 C22D_2 S6D_2 179.9(4)
C19D_2 S6D_2 C22D_2 C21D_2 0.0(5)
C19D_2 S6D_2 C22D_2 C23D_2 -179.9(6)
C21D_2 C22D_2 C23D_2 C24D_2 0.0(8)
S6D_2 C22D_2 C23D_2 C24D_2 180.0(5)
C22D_2 C21D_2 S7D_2 C24D_2 0.1(6)
C20D_2 C21D_2 S7D_2 C24D_2 -179.9(6)
C22D_2 C23D_2 C24D_2 C25D_2 -176(2)
C22D_2 C23D_2 C24D_2 S7D_2 0.1(7)
C21D_2 S7D_2 C24D_2 C23D_2 -0.1(6)
C21D_2 S7D_2 C24D_2 C25D_2 176(2)
C23B_2 C24B_2 C25B_2 C26B_2 -165.5(6)
S7B_2 C24B_2 C25B_2 C26B_2 15.3(12)
C23B_2 C24B_2 C25B_2 S8B_2 18.9(13)
S7B_2 C24B_2 C25B_2 S8B_2 -160.3(6)
C24B_2 C25B_2 C26B_2 C27B_2 -175.8(12)
S8B_2 C25B_2 C26B_2 C27B_2 0.1(3)
C24B_2 C25B_2 C26B_2 C59B_2 5.8(12)
S8B_2 C25B_2 C26B_2 C59B_2 -178.4(14)
C25B_2 C26B_2 C27B_2 C28B_2 0.0(3)
C59B_2 C26B_2 C27B_2 C28B_2 178.5(14)
C26B_2 C27B_2 C28B_2 S8B_2 -0.1(5)
C26B_2 C25B_2 S8B_2 C28B_2 -0.1(4)
C24B_2 C25B_2 S8B_2 C28B_2 176.3(10)
C27B_2 C28B_2 S8B_2 C25B_2 0.1(5)
C23D_2 C24D_2 C25D_2 C26D_2 171.2(12)
S7D_2 C24D_2 C25D_2 C26D_2 -4(3)
C23D_2 C24D_2 C25D_2 S8D_2 -14(3)
S7D_2 C24D_2 C25D_2 S8D_2 170.1(14)
C24D_2 C25D_2 C26D_2 C27D_2 175(3)
S8D_2 C25D_2 C26D_2 C27D_2 0.0(3)
C24D_2 C25D_2 C26D_2 C59B_2 -2(2)
S8D_2 C25D_2 C26D_2 C59B_2 -177(3)
C25D_2 C26D_2 C27D_2 C28D_2 0.0(4)
C59B_2 C26D_2 C27D_2 C28D_2 177(3)
C26D_2 C27D_2 C28D_2 S8D_2 -0.1(6)
C26D_2 C25D_2 S8D_2 C28D_2 0.0(4)
C24D_2 C25D_2 S8D_2 C28D_2 -176(3)
C27D_2 C28D_2 S8D_2 C25D_2 0.1(6)
C4D_2 C3D_2 C29B_2 C30B_2 -177.4(16)
C2D_2 C3D_2 C29B_2 C30B_2 3(4)
C4B_2 C3B_2 C29B_2 C30B_2 178.6(9)
C2B_2 C3B_2 C29B_2 C30B_2 0.2(16)
C3D_2 C29B_2 C30B_2 C31B_2 172(2)
C3B_2 C29B_2 C30B_2 C31B_2 -179.9(11)
C29B_2 C30B_2 C31B_2 C32B_2 178.2(10)
C30B_2 C31B_2 C32B_2 C33B_2 176.9(10)
C31B_2 C32B_2 C33B_2 C34B_2 -177.7(12)
C32B_2 C33B_2 C34B_2 C35B_2 -179.0(12)
C33B_2 C34B_2 C35B_2 C36D_2 179.5(14)
C33B_2 C34B_2 C35B_2 C36B_2 179.5(14)
C34B_2 C35B_2 C36B_2 C37B_2 167.2(19)
C35B_2 C36B_2 C37B_2 C38B_2 160(3)
C34B_2 C35B_2 C36D_2 C37D_2 -142(3)
C35B_2 C36D_2 C37D_2 C38D_2 -71(6)
C11B_2 C12B_2 C39B_2 C40B_2 -179.1(9)
C13B_2 C12B_2 C39B_2 C40B_2 5.7(14)
C12B_2 C39B_2 C40B_2 C41B_2 179.3(8)
C39B_2 C40B_2 C41B_2 C42B_2 176.3(8)
C40B_2 C41B_2 C42B_2 C43B_2 -177.6(9)
C41B_2 C42B_2 C43B_2 C44B_2 178.9(9)
C42B_2 C43B_2 C44B_2 C45B_2 -179.(1)
C43B_2 C44B_2 C45B_2 C46B_2 178.0(11)
C44B_2 C45B_2 C46B_2 C47B_2 -179.5(12)
C45B_2 C46B_2 C47B_2 C48B_2 -178.6(13)
C18B_2 C17B_2 C49B_2 C50B_2 -176.4(9)
C16B_2 C17B_2 C49B_2 C50B_2 5.5(14)
C17B_2 C49B_2 C50B_2 C51B_2 173.7(8)
C49B_2 C50B_2 C51B_2 C52B_2 176.7(8)
C50B_2 C51B_2 C52B_2 C53B_2 178.2(8)
C51B_2 C52B_2 C53B_2 C54B_2 -177.7(9)
C52B_2 C53B_2 C54B_2 C55B_2 179.9(9)
C53B_2 C54B_2 C55B_2 C56B_2 -177.1(10)
C54B_2 C55B_2 C56B_2 C57B_2 -177.4(10)
C55B_2 C56B_2 C57B_2 C58B_2 -171.6(14)
C25B_2 C26B_2 C59B_2 C60B_2 168.7(8)
C27B_2 C26B_2 C59B_2 C60B_2 -9.5(16)
C25D_2 C26D_2 C59B_2 C60B_2 173.2(14)
C27D_2 C26D_2 C59B_2 C60B_2 -3(3)
C26B_2 C59B_2 C60B_2 C61B_2 -170.3(11)
C26D_2 C59B_2 C60B_2 C61B_2 180(2)
C59B_2 C60B_2 C61B_2 C62B_2 -179.(1)
C60B_2 C61B_2 C62B_2 C63B_2 -177.6(10)
C61B_2 C62B_2 C63B_2 C64B_2 -179.6(11)
C62B_2 C63B_2 C64B_2 C65B_2 179.5(12)
C63B_2 C64B_2 C65B_2 C66B_2 -178.4(14)
C64B_2 C65B_2 C66B_2 C67B_2 177.6(13)
C65B_2 C66B_2 C67B_2 C68B_2 178.1(14)
